data_1570162
loop_
_publ_author_name
'Sar, Dinabandhu'
'Yin, Shuai'
'Grygus, Jacob'
'Renter&#xed;a-G&#xf3;mez, &#xc1;ngel'
'Garcia, Melanie'
'Gutierrez, Osvaldo'

_publ_section_title
;
 Expanding the chemical space of enol silyl ethers: catalytic
 dicarbofunctionalization enabled by iron catalysis.
;
_journal_issue 45
_journal_name_full 'Chemical science'
_journal_page_first 13007
_journal_page_last 13013
_journal_paper_doi 10.1039/d3sc04549h
_journal_volume 14
_journal_year 2023
_chemical_formula_moiety 'C28 H46 Br2 Fe P2 S'
_chemical_formula_sum 'C28 H46 Br2 Fe P2 S'
_chemical_formula_weight 692.32
_chemical_name_systematic OGB_DS_230316_V_FeBr2
_space_group_crystal_system triclinic
_space_group_IT_number 2
_space_group_name_Hall '-P 1'
_space_group_name_H-M_alt 'P -1'
_atom_sites_solution_hydrogens geom
_atom_sites_solution_primary dual
_audit_creation_date 2023-03-22
_audit_creation_method
;
Olex2 1.5
(compiled 2023.03.06 svn.rbb2c1857 for OlexSys, GUI svn.r6748)
;
_audit_update_record
;
2023-04-06 deposited with the CCDC.	2023-10-19 downloaded from the CCDC.
;
_cell_angle_alpha 89.485(2)
_cell_angle_beta 71.022(2)
_cell_angle_gamma 89.930(2)
_cell_formula_units_Z 8
_cell_length_a 17.1165(5)
_cell_length_b 19.8953(6)
_cell_length_c 20.7440(7)
_cell_measurement_reflns_used 9884
_cell_measurement_temperature 110.00
_cell_measurement_theta_max 70.049
_cell_measurement_theta_min 2.252
_cell_volume 6679.9(4)
_computing_cell_refinement 'SAINT V8.38A (Bruker, 2018)'
_computing_data_collection 'APEX 3 (Bruker, 2018)'
_computing_data_reduction 'SAINT V8.38A (Bruker, 2018)'
_computing_molecular_graphics 'Olex2 1.5 (Dolomanov et al., 2009)'
_computing_publication_material 'Olex2 1.5 (Dolomanov et al., 2009)'
_computing_structure_refinement 'XL  (Sheldrick, 2008)'
_computing_structure_solution 'SHELXT 2018/2 (Sheldrick, 2018)'
_diffrn_ambient_temperature 110.00
_diffrn_measured_fraction_theta_full 1.000
_diffrn_measured_fraction_theta_max 0.995
_diffrn_measurement_device_type 'Bruker Venture (PHOTON III)'
_diffrn_measurement_method '\f and \w scans'
_diffrn_radiation_type CuK\a
_diffrn_radiation_wavelength 1.54178
_diffrn_reflns_av_R_equivalents 0.0601
_diffrn_reflns_av_unetI/netI 0.0293
_diffrn_reflns_Laue_measured_fraction_full 1.000
_diffrn_reflns_Laue_measured_fraction_max 0.995
_diffrn_reflns_limit_h_max 20
_diffrn_reflns_limit_h_min -20
_diffrn_reflns_limit_k_max 24
_diffrn_reflns_limit_k_min -24
_diffrn_reflns_limit_l_max 25
_diffrn_reflns_limit_l_min -25
_diffrn_reflns_number 231826
_diffrn_reflns_point_group_measured_fraction_full 1.000
_diffrn_reflns_point_group_measured_fraction_max 0.995
_diffrn_reflns_theta_full 67.679
_diffrn_reflns_theta_max 70.316
_diffrn_reflns_theta_min 2.221
_diffrn_source 'Bruker Venture Cu-IuS'
_diffrn_source_current 1.0
_diffrn_source_power 0.05
_diffrn_source_voltage 50.0
_diffrn_standards_number 0
_exptl_absorpt_coefficient_mu 8.009
_exptl_absorpt_correction_T_max 0.3220
_exptl_absorpt_correction_T_min 0.1886
_exptl_absorpt_correction_type multi-scan
_exptl_absorpt_process_details
;
SADABS-2016/2 (Bruker,2016/2) was used for absorption correction.
wR2(int) was 0.0972 before and 0.0782 after correction.
The Ratio of minimum to maximum transmission is 0.5857.
The \l/2 correction factor is Not present.
;
_exptl_crystal_colour yellow
_exptl_crystal_colour_primary yellow
_exptl_crystal_density_diffrn 1.377
_exptl_crystal_description block
_exptl_crystal_F_000 2848
_exptl_crystal_size_max 0.273
_exptl_crystal_size_mid 0.155
_exptl_crystal_size_min 0.088
_refine_diff_density_max 1.642
_refine_diff_density_min -1.171
_refine_diff_density_rms 0.097
_refine_ls_extinction_method none
_refine_ls_goodness_of_fit_ref 1.024
_refine_ls_hydrogen_treatment constr
_refine_ls_matrix_type full
_refine_ls_number_parameters 1387
_refine_ls_number_reflns 25346
_refine_ls_number_restraints 932
_refine_ls_restrained_S_all 1.024
_refine_ls_R_factor_all 0.0525
_refine_ls_R_factor_gt 0.0481
_refine_ls_shift/su_max 0.003
_refine_ls_shift/su_mean 0.000
_refine_ls_structure_factor_coef Fsqd
_refine_ls_weighting_details 'w=1/[\s^2^(Fo^2^)+(0.0573P)^2^+20.5427P] where P=(Fo^2^+2Fc^2^)/3'
_refine_ls_weighting_scheme calc
_refine_ls_wR_factor_gt 0.1231
_refine_ls_wR_factor_ref 0.1266
_reflns_Friedel_coverage 0.000
_reflns_number_gt 22952
_reflns_number_total 25346
_reflns_threshold_expression 'I > 2\s(I)'
_cod_data_source_file d3sc04549h2.cif
_cod_data_source_block og_dsfebr2
_cod_depositor_comments 'Adding full bibliography for 1570159--1570162.cif.'
_cod_database_code 1570162
_shelx_shelxl_version_number 2018/3
_shelx_space_group_comment
;
The symmetry employed for this shelxl refinement is uniquely defined
by the following loop, which should always be used as a source of
symmetry information in preference to the above space-group names.
They are only intended as comments.
;
_shelx_estimated_absorpt_t_max 0.539
_shelx_estimated_absorpt_t_min 0.218
_olex2_refinement_description
;
1. Fixed Uiso
 At 1.2 times of:
  All C(H) groups, All C(H,H) groups
2. Shared sites
{C18F, C22G}
3. Restrained distances
 P1D-C11E \\sim P1D-C11D
 with sigma of 0.01
 P2F-C17F \\sim P2F-C17G
 with sigma of 0.01
4. Uiso/Uaniso restraints and constraints
C5B \\sim C6B \\sim C7B \\sim C8B \\sim C9B \\sim C10B \\sim C5C \\sim C6C
\\sim C7C \\sim C8C \\sim C9C \\sim C10C: within 2A with sigma of 0.02 and
sigma for terminal atoms of 0.04 within 2A
C11D \\sim C12D \\sim C13D \\sim C14D \\sim C15D \\sim C16D \\sim C11E \\sim
C12E \\sim C13E \\sim C14E \\sim C15E \\sim C16E: within 2A with sigma of 0.01
and sigma for terminal atoms of 0.02 within 2A
C17F \\sim C18F \\sim C19F \\sim C20F \\sim C21F \\sim C22F \\sim C17G \\sim
C18G \\sim C19G \\sim C20G \\sim C21G \\sim C22G: within 2A with sigma of 0.01
and sigma for terminal atoms of 0.02 within 2A
5. Rigid body (RIGU) restrains
 C5B, C6B, C7B, C8B, C9B, C10B, C5C, C6C, C7C, C8C, C9C, C10C
 with sigma for 1-2 distances of 0.01 and sigma for 1-3 distances of 0.01
 C11D, C12D, C13D, C14D, C15D, C16D, C11E, C12E, C13E, C14E, C15E, C16E
 with sigma for 1-2 distances of 0.01 and sigma for 1-3 distances of 0.01
 C17F, C18F, C19F, C20F, C21F, C22F, C17G, C18G, C19G, C20G, C21G, C22G
 with sigma for 1-2 distances of 0.01 and sigma for 1-3 distances of 0.01
6. Same fragment restrains
{C5, C6, C7, C8, C9, C10} sigma for 1-2: 0.01, 1-3: 0.04
as in
{C11D, C12D, C13D, C14D, C15D, C16D}
{C5, C6, C7, C8, C9, C10} sigma for 1-2: 0.01, 1-3: 0.04
as in
{C5C, C6C, C7C, C8C, C9C, C10C}
{C5, C6, C7, C8, C9, C10} sigma for 1-2: 0.01, 1-3: 0.04
as in
{C11E, C12E, C13E, C14E, C15E, C16E}
{C5, C6, C7, C8, C9, C10} sigma for 1-2: 0.01, 1-3: 0.04
as in
{C17F, C18F, C19F, C20F, C21F, C22F}
{C5, C6, C7, C8, C9, C10} sigma for 1-2: 0.01, 1-3: 0.04
as in
{C17G, C18G, C19G, C20G, C21G, C22G}
7. Others
 Sof(C5C)=Sof(H5C)=Sof(C6C)=Sof(H6CA)=Sof(H6CB)=Sof(C7C)=Sof(H7CA)=Sof(H7CB)=
 Sof(C8C)=Sof(H8CA)=Sof(H8CB)=Sof(C9C)=Sof(H9CA)=Sof(H9CB)=Sof(C10C)=Sof(H10C)=
 Sof(H10D)=1-FVAR(1)
 Sof(C5B)=Sof(H5B)=Sof(C6B)=Sof(H6BA)=Sof(H6BB)=Sof(C7B)=Sof(H7BA)=Sof(H7BB)=
 Sof(C8B)=Sof(H8BA)=Sof(H8BB)=Sof(C9B)=Sof(H9BA)=Sof(H9BB)=Sof(C10B)=Sof(H10A)=
 Sof(H10B)=FVAR(1)
 Sof(C11E)=Sof(H11E)=Sof(C12E)=Sof(H12E)=Sof(H12F)=Sof(C13E)=Sof(H13E)=
 Sof(H13F)=Sof(C14E)=Sof(H14E)=Sof(H14F)=Sof(C15E)=Sof(H15E)=Sof(H15F)=
 Sof(C16E)=Sof(H16E)=Sof(H16F)=1-FVAR(2)
 Sof(C11D)=Sof(H11D)=Sof(C12D)=Sof(H12C)=Sof(H12D)=Sof(C13D)=Sof(H13C)=
 Sof(H13D)=Sof(C14D)=Sof(H14C)=Sof(H14D)=Sof(C15D)=Sof(H15C)=Sof(H15D)=
 Sof(C16D)=Sof(H16C)=Sof(H16D)=FVAR(2)
 Sof(C17G)=Sof(H17G)=Sof(C18G)=Sof(H18G)=Sof(H18H)=Sof(C19G)=Sof(H19G)=
 Sof(H19H)=Sof(C20G)=Sof(H20G)=Sof(H20H)=Sof(C21G)=Sof(H21G)=Sof(H21H)=
 Sof(C22G)=Sof(H22G)=Sof(H22H)=1-FVAR(3)
 Sof(C17F)=Sof(H17F)=Sof(C18F)=Sof(H18E)=Sof(H18F)=Sof(C19F)=Sof(H19E)=
 Sof(H19F)=Sof(C20F)=Sof(H20E)=Sof(H20F)=Sof(C21F)=Sof(H21E)=Sof(H21F)=
 Sof(C22F)=Sof(H22E)=Sof(H22F)=FVAR(3)
8.a Ternary CH refined with riding coordinates:
 C5(H5), C5D(H5D), C5F(H5F), C11(H11), C11B(H11B), C11F(H11F), C17(H17),
 C17B(H17B), C17D(H17D), C23(H23), C23B(H23B), C23D(H23D), C23F(H23F), C5B(H5B),
  C11D(H11D), C17F(H17F), C5C(H5C), C11E(H11E), C17G(H17G)
8.b Secondary CH2 refined with riding coordinates:
 C6(H6A,H6B), C7(H7A,H7B), C8(H8A,H8B), C9(H9A,H9B), C10(H10I,H10J), C6D(H6DA,
 H6DB), C6F(H6FA,H6FB), C7D(H7DA,H7DB), C7F(H7FA,H7FB), C8D(H8DA,H8DB),
 C8F(H8FA,H8FB), C9D(H9DA,H9DB), C9F(H9FA,H9FB), C10D(H10E,H10F), C10F(H10G,
 H10H), C12(H12I,H12J), C12B(H12A,H12B), C12F(H12G,H12H), C13(H13I,H13J),
 C13B(H13A,H13B), C13F(H13G,H13H), C14(H14I,H14J), C14B(H14A,H14B), C14F(H14G,
 H14H), C15(H15I,H15J), C15B(H15A,H15B), C15F(H15G,H15H), C16(H16I,H16J),
 C16B(H16A,H16B), C16F(H16G,H16H), C18(H18I,H18J), C18B(H18A,H18B), C18D(H18C,
 H18D), C19(H19I,H19J), C19B(H19A,H19B), C19D(H19C,H19D), C20(H20I,H20J),
 C20B(H20A,H20B), C20D(H20C,H20D), C21(H21I,H21J), C21B(H21A,H21B), C21D(H21C,
 H21D), C22(H22I,H22J), C22B(H22A,H22B), C22D(H22C,H22D), C24(H24G,H24H),
 C24B(H24A,H24B), C24D(H24C,H24D), C24F(H24E,H24F), C25(H25G,H25H), C25B(H25A,
 H25B), C25D(H25C,H25D), C25F(H25E,H25F), C26(H26G,H26H), C26B(H26A,H26B),
 C26D(H26C,H26D), C26F(H26E,H26F), C27(H27G,H27H), C27B(H27A,H27B), C27D(H27C,
 H27D), C27F(H27E,H27F), C28(H28G,H28H), C28B(H28A,H28B), C28D(H28C,H28D),
 C28F(H28E,H28F), C6B(H6BA,H6BB), C7B(H7BA,H7BB), C8B(H8BA,H8BB), C9B(H9BA,
 H9BB), C10B(H10A,H10B), C12D(H12C,H12D), C13D(H13C,H13D), C14D(H14C,H14D),
 C15D(H15C,H15D), C16D(H16C,H16D), C18F(H18E,H18F), C19F(H19E,H19F), C20F(H20E,
 H20F), C21F(H21E,H21F), C22F(H22E,H22F), C6C(H6CA,H6CB), C7C(H7CA,H7CB),
 C8C(H8CA,H8CB), C9C(H9CA,H9CB), C10C(H10C,H10D), C12E(H12E,H12F), C13E(H13E,
 H13F), C14E(H14E,H14F), C15E(H15E,H15F), C16E(H16E,H16F), C18G(H18G,H18H),
 C19G(H19G,H19H), C20G(H20G,H20H), C21G(H21G,H21H), C22G(H22G,H22H)
8.c Aromatic/amide H refined with riding coordinates:
 C1(H1), C1B(H1B), C1D(H1D), C1F(H1F), C4(H4), C4B(H4B), C4D(H4D), C4F(H4F)
;
_smtbx_masks_special_details
;
THF was used as solvent. Two positions were found 
for the solvent molecules. Our trials suggested the 
solvent molecules were partially occupied and were 
disordered. For the final least squares refinement 
cycles, the solvent molecules were MASKed using 
OLEX2. The electron count suggested presence of, on average, 
0.41 molecules of THF per molecule of FeBr2 complex. 
A solvent mask was calculated and 131 electrons were 
found in a volume of 681\%A^3^ in 2 voids per unit cell. 
This is consistent with the presence of 
0.41[C4H8O] per Asymmetric Unit 
which account for 132 electrons 
per unit cell.
;
_smtbx_masks_void_probe_radius 1.2
_smtbx_masks_void_truncation_radius 1.2
_olex2_submission_original_sample_id OGB_DS_230316_V_FeBr2
_olex2_submission_special_instructions 'No special instructions were received'

loop_
_space_group_symop_operation_xyz
'x, y, z'
'-x, -y, -z'

loop_
_atom_site_label
_atom_site_type_symbol
_atom_site_fract_x
_atom_site_fract_y
_atom_site_fract_z
_atom_site_U_iso_or_equiv
_atom_site_adp_type
_atom_site_occupancy
_atom_site_site_symmetry_order
_atom_site_calc_flag
_atom_site_refinement_flags_posn
_atom_site_refinement_flags_adp
_atom_site_refinement_flags_occupancy
_atom_site_disorder_assembly
_atom_site_disorder_group
Br1 Br 1.18014(3) 0.20372(3) 0.11222(3) 0.04476(12) Uani 1 1 d . . . . .
Br1B Br 0.68209(3) 0.29876(2) 0.11174(2) 0.04271(11) Uani 1 1 d . . . . .
Br1D Br 0.51277(3) 0.73912(2) 0.34593(2) 0.04098(11) Uani 1 1 d . . . . .
Br1F Br 0.98935(3) 0.24544(3) 0.65752(2) 0.04092(11) Uani 1 1 d . . . . .
Br2 Br 1.09372(2) 0.35504(2) 0.23653(3) 0.03736(11) Uani 1 1 d . . . . .
Br2B Br 0.59619(2) 0.14507(2) 0.23811(2) 0.03627(10) Uani 1 1 d . . . . .
Br2D Br 0.59644(3) 0.71072(2) 0.14462(2) 0.04359(11) Uani 1 1 d . . . . .
Br2F Br 0.90617(3) 0.20976(2) 0.85778(2) 0.04469(12) Uani 1 1 d . . . . .
Fe1 Fe 1.06769(4) 0.24569(3) 0.20156(3) 0.02687(13) Uani 1 1 d . . . . .
Fe1B Fe 0.57026(4) 0.25443(3) 0.20117(3) 0.02750(13) Uani 1 1 d . . . . .
Fe1D Fe 0.61599(4) 0.76363(3) 0.23951(3) 0.02771(13) Uani 1 1 d . . . . .
Fe1F Fe 0.88647(4) 0.26734(3) 0.76429(3) 0.02613(13) Uani 1 1 d . . . . .
S1 S 0.76519(6) 0.10497(5) 0.35406(5) 0.0340(2) Uani 1 1 d . . . . .
S1B S 0.26596(6) 0.39468(6) 0.34506(6) 0.0428(3) Uani 1 1 d . . . . .
S1D S 0.89462(9) 0.94044(8) 0.21400(10) 0.0712(5) Uani 1 1 d . . . . .
S1F S 0.59923(10) 0.43558(8) 0.79191(10) 0.0778(5) Uani 1 1 d . . . . .
P1 P 0.93050(6) 0.22402(5) 0.18967(5) 0.02631(19) Uani 1 1 d . . . . .
P1B P 0.43421(6) 0.27397(5) 0.18660(5) 0.0306(2) Uani 1 1 d . . . . .
P1D P 0.75990(6) 0.75286(5) 0.23729(5) 0.02764(19) Uani 1 1 d D . . . .
P1F P 0.74385(6) 0.25364(5) 0.76520(5) 0.02589(19) Uani 1 1 d . . . . .
P2 P 1.02120(5) 0.16848(4) 0.29873(5) 0.02296(18) Uani 1 1 d . . . . .
P2B P 0.52083(5) 0.33125(4) 0.29692(5) 0.02198(17) Uani 1 1 d . . . . .
P2D P 0.64826(6) 0.88345(5) 0.21866(5) 0.0276(2) Uani 1 1 d . . . . .
P2F P 0.84903(7) 0.38643(5) 0.78603(5) 0.0330(2) Uani 1 1 d D . . . .
C1 C 0.7949(2) 0.1503(2) 0.2793(2) 0.0297(8) Uani 1 1 d . . . . .
H1 H 0.759419 0.160713 0.253635 0.036 Uiso 1 1 calc R U . . .
C1B C 0.2971(2) 0.3478(2) 0.2729(2) 0.0359(9) Uani 1 1 d . . . . .
H1B H 0.262150 0.336571 0.247144 0.043 Uiso 1 1 calc R U . . .
C1D C 0.8797(3) 0.8556(3) 0.2245(3) 0.0493(12) Uani 1 1 d . . . . .
H1D H 0.920011 0.824806 0.229205 0.059 Uiso 1 1 calc R U . . .
C1F C 0.6191(3) 0.3521(3) 0.7797(3) 0.0516(12) Uani 1 1 d . . . . .
H1F H 0.580622 0.320165 0.774103 0.062 Uiso 1 1 calc R U . . .
C2 C 0.8760(2) 0.16981(18) 0.26120(19) 0.0245(7) Uani 1 1 d . . . . .
C2B C 0.3778(2) 0.32804(18) 0.2560(2) 0.0274(8) Uani 1 1 d . . . . .
C2D C 0.8022(2) 0.8376(2) 0.2251(2) 0.0323(8) Uani 1 1 d . . . . .
C2F C 0.6967(2) 0.3368(2) 0.7790(2) 0.0331(8) Uani 1 1 d . . . . .
C3 C 0.9146(2) 0.14744(17) 0.30951(19) 0.0236(7) Uani 1 1 d . . . . .
C3B C 0.4145(2) 0.35204(18) 0.30458(19) 0.0254(7) Uani 1 1 d . . . . .
C3D C 0.7547(3) 0.89400(19) 0.2170(2) 0.0331(8) Uani 1 1 d . . . . .
C3F C 0.7421(3) 0.39399(19) 0.7881(2) 0.0360(9) Uani 1 1 d . . . . .
C4 C 0.8612(2) 0.11171(19) 0.3619(2) 0.0283(8) Uani 1 1 d . . . . .
H4 H 0.875827 0.092746 0.398621 0.034 Uiso 1 1 calc R U . . .
C4B C 0.3609(2) 0.3889(2) 0.3551(2) 0.0328(8) Uani 1 1 d . . . . .
H4B H 0.374654 0.408867 0.391382 0.039 Uiso 1 1 calc R U . . .
C4D C 0.7974(3) 0.9531(2) 0.2116(3) 0.0506(12) Uani 1 1 d . . . . .
H4D H 0.775338 0.996051 0.207071 0.061 Uiso 1 1 calc R U . . .
C4F C 0.6956(4) 0.4512(2) 0.7944(3) 0.0580(14) Uani 1 1 d . . . . .
H4F H 0.715217 0.494770 0.799562 0.070 Uiso 1 1 calc R U . . .
C5 C 0.9238(3) 0.18450(19) 0.1111(2) 0.0335(9) Uani 1 1 d D . . . .
H5 H 0.941803 0.219700 0.074528 0.040 Uiso 1 1 calc R U . . .
C6 C 0.9837(3) 0.1260(2) 0.0872(2) 0.0423(10) Uani 1 1 d D . . . .
H6A H 0.966865 0.088451 0.120517 0.051 Uiso 1 1 calc R U . . .
H6B H 1.039912 0.140433 0.084753 0.051 Uiso 1 1 calc R U . . .
C7 C 0.9845(3) 0.1021(3) 0.0168(3) 0.0557(13) Uani 1 1 d D . . . .
H7A H 1.006990 0.138233 -0.017235 0.067 Uiso 1 1 calc R U . . .
H7B H 1.021276 0.062576 0.003383 0.067 Uiso 1 1 calc R U . . .
C8 C 0.8982(3) 0.0832(3) 0.0168(3) 0.0532(13) Uani 1 1 d D . . . .
H8A H 0.900754 0.071945 -0.030267 0.064 Uiso 1 1 calc R U . . .
H8B H 0.879277 0.042620 0.045616 0.064 Uiso 1 1 calc R U . . .
C9 C 0.8362(4) 0.1393(3) 0.0430(3) 0.0581(14) Uani 1 1 d D . . . .
H9A H 0.780245 0.123079 0.046751 0.070 Uiso 1 1 calc R U . . .
H9B H 0.849967 0.177471 0.010291 0.070 Uiso 1 1 calc R U . . .
C10 C 0.8370(3) 0.1632(3) 0.1136(2) 0.0462(11) Uani 1 1 d D . . . .
H10I H 0.798737 0.201618 0.128448 0.055 Uiso 1 1 calc R U . . .
H10J H 0.817271 0.126350 0.147340 0.055 Uiso 1 1 calc R U . . .
C5D C 0.7808(2) 0.7229(2) 0.3146(2) 0.0318(8) Uani 1 1 d . . . . .
H5D H 0.841875 0.723344 0.305503 0.038 Uiso 1 1 calc R U . . .
C5F C 0.7230(2) 0.2242(2) 0.68833(19) 0.0292(8) Uani 1 1 d . . . . .
H5F H 0.661894 0.223512 0.697717 0.035 Uiso 1 1 calc R U . . .
C6D C 0.7399(2) 0.7693(2) 0.3747(2) 0.0312(8) Uani 1 1 d . . . . .
H6DA H 0.762087 0.815464 0.363527 0.037 Uiso 1 1 calc R U . . .
H6DB H 0.679637 0.770865 0.382967 0.037 Uiso 1 1 calc R U . . .
C6F C 0.7624(2) 0.2714(2) 0.6275(2) 0.0321(8) Uani 1 1 d . . . . .
H6FA H 0.739626 0.317165 0.638445 0.038 Uiso 1 1 calc R U . . .
H6FB H 0.822811 0.273659 0.618628 0.038 Uiso 1 1 calc R U . . .
C7D C 0.7561(3) 0.7444(2) 0.4393(2) 0.0398(10) Uani 1 1 d . . . . .
H7DA H 0.815922 0.747686 0.432581 0.048 Uiso 1 1 calc R U . . .
H7DB H 0.726467 0.773544 0.477898 0.048 Uiso 1 1 calc R U . . .
C7F C 0.7456(3) 0.2464(3) 0.5637(2) 0.0419(10) Uani 1 1 d . . . . .
H7FA H 0.685625 0.249244 0.570913 0.050 Uiso 1 1 calc R U . . .
H7FB H 0.774529 0.275993 0.524624 0.050 Uiso 1 1 calc R U . . .
C8D C 0.7281(3) 0.6722(2) 0.4565(2) 0.0444(10) Uani 1 1 d . . . . .
H8DA H 0.667106 0.669923 0.469685 0.053 Uiso 1 1 calc R U . . .
H8DB H 0.744091 0.656683 0.495947 0.053 Uiso 1 1 calc R U . . .
C8F C 0.7742(3) 0.1746(2) 0.5471(2) 0.0444(11) Uani 1 1 d . . . . .
H8FA H 0.835260 0.173071 0.532927 0.053 Uiso 1 1 calc R U . . .
H8FB H 0.757261 0.159024 0.508433 0.053 Uiso 1 1 calc R U . . .
C9D C 0.7666(3) 0.6258(3) 0.3958(3) 0.0542(13) Uani 1 1 d . . . . .
H9DA H 0.827129 0.623639 0.386306 0.065 Uiso 1 1 calc R U . . .
H9DB H 0.744031 0.579820 0.407361 0.065 Uiso 1 1 calc R U . . .
C9F C 0.7383(3) 0.1275(2) 0.6078(2) 0.0490(12) Uani 1 1 d . . . . .
H9FA H 0.762130 0.082117 0.596191 0.059 Uiso 1 1 calc R U . . .
H9FB H 0.677770 0.124058 0.617975 0.059 Uiso 1 1 calc R U . . .
C10D C 0.7489(3) 0.6508(2) 0.3323(2) 0.0447(11) Uani 1 1 d . . . . .
H10E H 0.688694 0.649438 0.340367 0.054 Uiso 1 1 calc R U . . .
H10F H 0.776188 0.620920 0.293571 0.054 Uiso 1 1 calc R U . . .
C10F C 0.7564(3) 0.1525(2) 0.6711(2) 0.0397(10) Uani 1 1 d . . . . .
H10G H 0.816801 0.152194 0.662549 0.048 Uiso 1 1 calc R U . . .
H10H H 0.730192 0.122088 0.710132 0.048 Uiso 1 1 calc R U . . .
C11 C 0.8639(2) 0.29967(18) 0.2029(2) 0.0283(8) Uani 1 1 d . . . . .
H11 H 0.807767 0.286226 0.202647 0.034 Uiso 1 1 calc R U . . .
C11B C 0.3681(3) 0.1983(2) 0.1990(2) 0.0339(9) Uani 1 1 d . . . . .
H11B H 0.312326 0.211801 0.197661 0.041 Uiso 1 1 calc R U . . .
C11F C 0.6849(3) 0.1981(2) 0.8367(2) 0.0382(9) Uani 1 1 d . . . . .
H11F H 0.721672 0.158848 0.836017 0.046 Uiso 1 1 calc R U . . .
C12 C 0.9016(3) 0.3497(2) 0.1446(2) 0.0384(9) Uani 1 1 d . . . . .
H12I H 0.899538 0.330385 0.101334 0.046 Uiso 1 1 calc R U . . .
H12J H 0.960290 0.357545 0.139944 0.046 Uiso 1 1 calc R U . . .
C12B C 0.4069(3) 0.1491(2) 0.1409(2) 0.0426(10) Uani 1 1 d . . . . .
H12A H 0.464946 0.140375 0.137798 0.051 Uiso 1 1 calc R U . . .
H12B H 0.406924 0.169492 0.097163 0.051 Uiso 1 1 calc R U . . .
C12F C 0.6055(3) 0.1690(3) 0.8338(3) 0.0555(13) Uani 1 1 d . . . . .
H12G H 0.614785 0.146606 0.789507 0.067 Uiso 1 1 calc R U . . .
H12H H 0.564341 0.205126 0.838319 0.067 Uiso 1 1 calc R U . . .
C13 C 0.8553(3) 0.4167(2) 0.1572(2) 0.0426(10) Uani 1 1 d . . . . .
H13I H 0.883363 0.448922 0.120295 0.051 Uiso 1 1 calc R U . . .
H13J H 0.798376 0.409785 0.156269 0.051 Uiso 1 1 calc R U . . .
C13B C 0.3591(3) 0.0825(2) 0.1525(3) 0.0489(12) Uani 1 1 d . . . . .
H13A H 0.302866 0.090428 0.150392 0.059 Uiso 1 1 calc R U . . .
H13B H 0.387468 0.050657 0.115985 0.059 Uiso 1 1 calc R U . . .
C13F C 0.5729(4) 0.1173(3) 0.8928(3) 0.0668(17) Uani 1 1 d . . . . .
H13G H 0.519693 0.098421 0.892064 0.080 Uiso 1 1 calc R U . . .
H13H H 0.612781 0.079831 0.886484 0.080 Uiso 1 1 calc R U . . .
C14 C 0.8516(3) 0.4461(2) 0.2254(2) 0.0404(10) Uani 1 1 d . . . . .
H14I H 0.819740 0.488527 0.232816 0.048 Uiso 1 1 calc R U . . .
H14J H 0.908273 0.456557 0.225095 0.048 Uiso 1 1 calc R U . . .
C14B C 0.3530(3) 0.0521(2) 0.2210(3) 0.0462(11) Uani 1 1 d . . . . .
H14A H 0.409080 0.041093 0.221926 0.055 Uiso 1 1 calc R U . . .
H14B H 0.320735 0.009831 0.227934 0.055 Uiso 1 1 calc R U . . .
C14F C 0.5606(4) 0.1504(3) 0.9617(3) 0.0654(16) Uani 1 1 d . . . . .
H14G H 0.517101 0.185152 0.969616 0.079 Uiso 1 1 calc R U . . .
H14H H 0.541513 0.116149 0.998406 0.079 Uiso 1 1 calc R U . . .
C15 C 0.8112(2) 0.3970(2) 0.2831(2) 0.0364(9) Uani 1 1 d . . . . .
H15I H 0.752985 0.389640 0.285848 0.044 Uiso 1 1 calc R U . . .
H15J H 0.811291 0.416460 0.326852 0.044 Uiso 1 1 calc R U . . .
C15B C 0.3118(3) 0.1002(2) 0.2782(3) 0.0429(11) Uani 1 1 d . . . . .
H15A H 0.309749 0.079555 0.322292 0.052 Uiso 1 1 calc R U . . .
H15B H 0.254375 0.108573 0.279310 0.052 Uiso 1 1 calc R U . . .
C15F C 0.6363(4) 0.1814(3) 0.9652(3) 0.0587(14) Uani 1 1 d . . . . .
H15G H 0.677899 0.146042 0.962794 0.070 Uiso 1 1 calc R U . . .
H15H H 0.624705 0.204671 1.009280 0.070 Uiso 1 1 calc R U . . .
C16 C 0.8564(2) 0.32987(19) 0.2724(2) 0.0296(8) Uani 1 1 d . . . . .
H16I H 0.826196 0.298048 0.308945 0.035 Uiso 1 1 calc R U . . .
H16J H 0.912317 0.336407 0.275641 0.035 Uiso 1 1 calc R U . . .
C16B C 0.3585(2) 0.1669(2) 0.2687(2) 0.0333(9) Uani 1 1 d . . . . .
H16A H 0.413779 0.159339 0.272987 0.040 Uiso 1 1 calc R U . . .
H16B H 0.328094 0.198334 0.305020 0.040 Uiso 1 1 calc R U . . .
C16F C 0.6724(3) 0.2333(3) 0.9051(2) 0.0510(13) Uani 1 1 d . . . . .
H16G H 0.633710 0.271462 0.910118 0.061 Uiso 1 1 calc R U . . .
H16H H 0.725783 0.251119 0.906462 0.061 Uiso 1 1 calc R U . . .
C17 C 1.0211(2) 0.19864(18) 0.38261(19) 0.0265(7) Uani 1 1 d . . . . .
H17 H 0.999302 0.162242 0.417384 0.032 Uiso 1 1 calc R U . . .
C17B C 0.5173(2) 0.29929(18) 0.38166(19) 0.0260(7) Uani 1 1 d . . . . .
H17B H 0.494421 0.335159 0.416102 0.031 Uiso 1 1 calc R U . . .
C17D C 0.6412(3) 0.9201(2) 0.1390(2) 0.0359(9) Uani 1 1 d . . . . .
H17D H 0.584428 0.908222 0.138972 0.043 Uiso 1 1 calc R U . . .
C18 C 0.9657(2) 0.26106(19) 0.4035(2) 0.0299(8) Uani 1 1 d . . . . .
H18I H 0.982597 0.295126 0.366444 0.036 Uiso 1 1 calc R U . . .
H18J H 0.907624 0.248364 0.410172 0.036 Uiso 1 1 calc R U . . .
C18B C 0.4614(2) 0.2370(2) 0.4015(2) 0.0316(8) Uani 1 1 d . . . . .
H18A H 0.479284 0.203370 0.364732 0.038 Uiso 1 1 calc R U . . .
H18B H 0.403759 0.249903 0.406756 0.038 Uiso 1 1 calc R U . . .
C18D C 0.6989(3) 0.8875(2) 0.0757(2) 0.0483(12) Uani 1 1 d . . . . .
H18C H 0.690276 0.838269 0.078801 0.058 Uiso 1 1 calc R U . . .
H18D H 0.756823 0.896587 0.072704 0.058 Uiso 1 1 calc R U . . .
C19 C 0.9715(3) 0.2914(2) 0.4694(2) 0.0381(9) Uani 1 1 d . . . . .
H19I H 0.937693 0.332799 0.480029 0.046 Uiso 1 1 calc R U . . .
H19J H 0.948941 0.259120 0.507456 0.046 Uiso 1 1 calc R U . . .
C19B C 0.4647(3) 0.2056(2) 0.4686(2) 0.0425(10) Uani 1 1 d . . . . .
H19A H 0.441019 0.237503 0.506254 0.051 Uiso 1 1 calc R U . . .
H19B H 0.430657 0.164221 0.478731 0.051 Uiso 1 1 calc R U . . .
C19D C 0.6838(4) 0.9146(2) 0.0111(2) 0.0534(13) Uani 1 1 d . . . . .
H19C H 0.723870 0.893827 -0.029517 0.064 Uiso 1 1 calc R U . . .
H19D H 0.627550 0.901806 0.012134 0.064 Uiso 1 1 calc R U . . .
C20 C 1.0601(3) 0.3083(2) 0.4631(2) 0.0393(10) Uani 1 1 d . . . . .
H20I H 1.061976 0.325974 0.506986 0.047 Uiso 1 1 calc R U . . .
H20J H 1.081075 0.343670 0.427844 0.047 Uiso 1 1 calc R U . . .
C20B C 0.5519(3) 0.1887(2) 0.4647(2) 0.0437(11) Uani 1 1 d . . . . .
H20A H 0.574109 0.153819 0.429743 0.052 Uiso 1 1 calc R U . . .
H20B H 0.552078 0.170238 0.509158 0.052 Uiso 1 1 calc R U . . .
C20D C 0.6927(4) 0.9899(3) 0.0055(3) 0.0594(14) Uani 1 1 d . . . . .
H20C H 0.682494 1.006090 -0.036292 0.071 Uiso 1 1 calc R U . . .
H20D H 0.749501 1.003055 0.002721 0.071 Uiso 1 1 calc R U . . .
C21 C 1.1150(3) 0.2465(2) 0.4439(2) 0.0375(9) Uani 1 1 d . . . . .
H21I H 1.097459 0.212962 0.481409 0.045 Uiso 1 1 calc R U . . .
H21J H 1.172830 0.259401 0.437786 0.045 Uiso 1 1 calc R U . . .
C21B C 0.6069(3) 0.2509(2) 0.4467(2) 0.0406(10) Uani 1 1 d . . . . .
H21A H 0.664274 0.238143 0.442501 0.049 Uiso 1 1 calc R U . . .
H21B H 0.587675 0.283933 0.483861 0.049 Uiso 1 1 calc R U . . .
C21D C 0.6297(4) 1.0215(3) 0.0689(3) 0.0567(13) Uani 1 1 d . . . . .
H21C H 0.635107 1.071075 0.066092 0.068 Uiso 1 1 calc R U . . .
H21D H 0.572915 1.009687 0.070492 0.068 Uiso 1 1 calc R U . . .
C22 C 1.1105(2) 0.21503(19) 0.3781(2) 0.0301(8) Uani 1 1 d . . . . .
H22I H 1.143658 0.173250 0.369023 0.036 Uiso 1 1 calc R U . . .
H22J H 1.134804 0.246497 0.339574 0.036 Uiso 1 1 calc R U . . .
C22B C 0.6058(2) 0.2833(2) 0.3797(2) 0.0311(8) Uani 1 1 d . . . . .
H22A H 0.631598 0.252339 0.341547 0.037 Uiso 1 1 calc R U . . .
H22B H 0.638724 0.325226 0.371350 0.037 Uiso 1 1 calc R U . . .
C22D C 0.6448(4) 0.9957(2) 0.1341(3) 0.0583(15) Uani 1 1 d . . . . .
H22C H 0.699672 1.011217 0.134202 0.070 Uiso 1 1 calc R U . . .
H22D H 0.602542 1.014825 0.174466 0.070 Uiso 1 1 calc R U . . .
C23 C 1.0769(2) 0.08739(18) 0.2840(2) 0.0281(8) Uani 1 1 d . . . . .
H23 H 1.136947 0.098158 0.272884 0.034 Uiso 1 1 calc R U . . .
C23B C 0.5770(2) 0.41256(18) 0.2837(2) 0.0268(8) Uani 1 1 d . . . . .
H23B H 0.636831 0.401598 0.273317 0.032 Uiso 1 1 calc R U . . .
C23D C 0.5894(2) 0.94177(19) 0.2854(2) 0.0299(8) Uani 1 1 d . . . . .
H23D H 0.611501 0.988255 0.272518 0.036 Uiso 1 1 calc R U . . .
C23F C 0.9061(3) 0.4454(2) 0.7179(2) 0.0363(9) Uani 1 1 d . . . . .
H23F H 0.884211 0.491751 0.730962 0.044 Uiso 1 1 calc R U . . .
C24 C 1.0545(3) 0.0391(2) 0.3445(2) 0.0381(9) Uani 1 1 d . . . . .
H24G H 0.994904 0.028172 0.358154 0.046 Uiso 1 1 calc R U . . .
H24H H 1.065144 0.060905 0.383533 0.046 Uiso 1 1 calc R U . . .
C24B C 0.5538(3) 0.4590(2) 0.3448(2) 0.0370(9) Uani 1 1 d . . . . .
H24A H 0.562670 0.435551 0.384102 0.044 Uiso 1 1 calc R U . . .
H24B H 0.494492 0.470657 0.357401 0.044 Uiso 1 1 calc R U . . .
C24D C 0.4982(3) 0.9408(2) 0.2907(2) 0.0319(8) Uani 1 1 d . . . . .
H24C H 0.492818 0.952961 0.245965 0.038 Uiso 1 1 calc R U . . .
H24D H 0.475719 0.894866 0.302897 0.038 Uiso 1 1 calc R U . . .
C24F C 0.9973(3) 0.4447(2) 0.7110(2) 0.0401(10) Uani 1 1 d . . . . .
H24E H 1.019355 0.398633 0.700242 0.048 Uiso 1 1 calc R U . . .
H24F H 1.004000 0.457737 0.754918 0.048 Uiso 1 1 calc R U . . .
C25 C 1.1048(3) -0.0257(2) 0.3270(3) 0.0431(10) Uani 1 1 d . . . . .
H25G H 1.163852 -0.015385 0.318626 0.052 Uiso 1 1 calc R U . . .
H25H H 1.086396 -0.057240 0.366281 0.052 Uiso 1 1 calc R U . . .
C25B C 0.6060(3) 0.5236(2) 0.3285(3) 0.0425(10) Uani 1 1 d . . . . .
H25A H 0.587850 0.554071 0.368105 0.051 Uiso 1 1 calc R U . . .
H25B H 0.664709 0.512291 0.320404 0.051 Uiso 1 1 calc R U . . .
C25D C 0.4485(3) 0.9902(2) 0.3446(2) 0.0349(9) Uani 1 1 d . . . . .
H25C H 0.468187 1.036543 0.330657 0.042 Uiso 1 1 calc R U . . .
H25D H 0.389489 0.987724 0.348213 0.042 Uiso 1 1 calc R U . . .
C25F C 1.0463(3) 0.4932(2) 0.6549(2) 0.0409(10) Uani 1 1 d . . . . .
H25E H 1.027952 0.539824 0.667839 0.049 Uiso 1 1 calc R U . . .
H25F H 1.105734 0.490170 0.649756 0.049 Uiso 1 1 calc R U . . .
C26 C 1.0953(3) -0.0592(2) 0.2645(2) 0.0399(10) Uani 1 1 d . . . . .
H26G H 1.131550 -0.099114 0.252978 0.048 Uiso 1 1 calc R U . . .
H26H H 1.037461 -0.074554 0.274758 0.048 Uiso 1 1 calc R U . . .
C26B C 0.5976(3) 0.5593(2) 0.2662(2) 0.0390(10) Uani 1 1 d . . . . .
H26A H 0.540043 0.574957 0.276105 0.047 Uiso 1 1 calc R U . . .
H26B H 0.634281 0.599149 0.255434 0.047 Uiso 1 1 calc R U . . .
C26D C 0.4577(3) 0.9740(3) 0.4137(2) 0.0458(11) Uani 1 1 d . . . . .
H26C H 0.431597 0.930040 0.430226 0.055 Uiso 1 1 calc R U . . .
H26D H 0.428771 1.008649 0.446892 0.055 Uiso 1 1 calc R U . . .
C26F C 1.0340(4) 0.4768(3) 0.5876(2) 0.0558(13) Uani 1 1 d . . . . .
H26E H 1.063092 0.510612 0.552867 0.067 Uiso 1 1 calc R U . . .
H26F H 1.058221 0.432215 0.572085 0.067 Uiso 1 1 calc R U . . .
C27 C 1.1172(3) -0.0116(2) 0.2041(2) 0.0413(10) Uani 1 1 d . . . . .
H27G H 1.106312 -0.033798 0.165377 0.050 Uiso 1 1 calc R U . . .
H27H H 1.176857 -0.000832 0.190171 0.050 Uiso 1 1 calc R U . . .
C27B C 0.6201(3) 0.5132(2) 0.2051(2) 0.0419(10) Uani 1 1 d . . . . .
H27A H 0.679517 0.501966 0.191759 0.050 Uiso 1 1 calc R U . . .
H27B H 0.610380 0.536941 0.166211 0.050 Uiso 1 1 calc R U . . .
C27D C 0.5483(3) 0.9718(3) 0.4090(2) 0.0486(12) Uani 1 1 d . . . . .
H27C H 0.572267 1.017462 0.398252 0.058 Uiso 1 1 calc R U . . .
H27D H 0.552232 0.958117 0.453844 0.058 Uiso 1 1 calc R U . . .
C27F C 0.9433(4) 0.4762(3) 0.5944(3) 0.0613(15) Uani 1 1 d . . . . .
H27E H 0.937123 0.462721 0.550513 0.074 Uiso 1 1 calc R U . . .
H27F H 0.920649 0.522135 0.604838 0.074 Uiso 1 1 calc R U . . .
C28 C 1.0672(3) 0.05363(19) 0.2209(2) 0.0326(8) Uani 1 1 d . . . . .
H28G H 1.086098 0.084899 0.181462 0.039 Uiso 1 1 calc R U . . .
H28H H 1.008113 0.043566 0.229134 0.039 Uiso 1 1 calc R U . . .
C28B C 0.5689(3) 0.44809(19) 0.2206(2) 0.0314(8) Uani 1 1 d . . . . .
H28A H 0.510075 0.458783 0.228215 0.038 Uiso 1 1 calc R U . . .
H28B H 0.588030 0.417756 0.181026 0.038 Uiso 1 1 calc R U . . .
C28D C 0.5984(3) 0.9233(2) 0.3549(2) 0.0386(10) Uani 1 1 d . . . . .
H28C H 0.578537 0.876780 0.367774 0.046 Uiso 1 1 calc R U . . .
H28D H 0.657278 0.925485 0.351783 0.046 Uiso 1 1 calc R U . . .
C28F C 0.8940(3) 0.4280(2) 0.6504(2) 0.0461(11) Uani 1 1 d . . . . .
H28E H 0.834588 0.431024 0.655218 0.055 Uiso 1 1 calc R U . . .
H28F H 0.912363 0.381347 0.637914 0.055 Uiso 1 1 calc R U . . .
C5B C 0.4182(12) 0.3162(12) 0.1103(14) 0.036(3) Uani 0.414(14) 1 d . U P A 1
H5B H 0.430465 0.280425 0.074893 0.044 Uiso 0.414(14) 1 calc R U P A 1
C6B C 0.486(2) 0.3722(16) 0.0789(14) 0.041(4) Uani 0.414(14) 1 d . U P A 1
H6BA H 0.477495 0.410195 0.110826 0.049 Uiso 0.414(14) 1 calc R U P A 1
H6BB H 0.541457 0.353475 0.071240 0.049 Uiso 0.414(14) 1 calc R U P A 1
C7B C 0.4774(18) 0.3975(18) 0.0090(15) 0.062(4) Uani 0.414(14) 1 d . U P A 1
H7BA H 0.519046 0.433159 -0.010035 0.075 Uiso 0.414(14) 1 calc R U P A 1
H7BB H 0.490082 0.359766 -0.023470 0.075 Uiso 0.414(14) 1 calc R U P A 1
C8B C 0.3944(14) 0.4244(9) 0.0148(13) 0.056(4) Uani 0.414(14) 1 d . U P A 1
H8BA H 0.390729 0.448605 -0.026054 0.068 Uiso 0.414(14) 1 calc R U P A 1
H8BB H 0.365796 0.448386 0.057542 0.068 Uiso 0.414(14) 1 calc R U P A 1
C9B C 0.3760(11) 0.3384(8) 0.0166(7) 0.053(3) Uani 0.414(14) 1 d . U P A 1
H9BA H 0.426752 0.310903 -0.000044 0.064 Uiso 0.414(14) 1 calc R U P A 1
H9BB H 0.335214 0.325217 -0.005635 0.064 Uiso 0.414(14) 1 calc R U P A 1
C10B C 0.3310(9) 0.3430(7) 0.1141(6) 0.033(3) Uani 0.414(14) 1 d . U P A 1
H10A H 0.318499 0.388967 0.132380 0.039 Uiso 0.414(14) 1 calc R U P A 1
H10B H 0.284892 0.311467 0.135213 0.039 Uiso 0.414(14) 1 calc R U P A 1
C11D C 0.8169(4) 0.6974(3) 0.1643(3) 0.0283(14) Uani 0.627(5) 1 d D U P B 1
H11D H 0.781435 0.656898 0.166724 0.034 Uiso 0.627(5) 1 calc R U P B 1
C12D C 0.8995(4) 0.6723(4) 0.1672(3) 0.0406(14) Uani 0.627(5) 1 d D U P B 1
H12C H 0.891519 0.649614 0.211604 0.049 Uiso 0.627(5) 1 calc R U P B 1
H12D H 0.937216 0.710904 0.163449 0.049 Uiso 0.627(5) 1 calc R U P B 1
C13D C 0.9384(6) 0.6229(4) 0.1091(3) 0.0527(17) Uani 0.627(5) 1 d D U P B 1
H13C H 0.992819 0.607974 0.110987 0.063 Uiso 0.627(5) 1 calc R U P B 1
H13D H 0.902535 0.582795 0.114683 0.063 Uiso 0.627(5) 1 calc R U P B 1
C14D C 0.9493(5) 0.6562(4) 0.0401(3) 0.0509(17) Uani 0.627(5) 1 d D U P B 1
H14C H 0.989143 0.693790 0.032760 0.061 Uiso 0.627(5) 1 calc R U P B 1
H14D H 0.972125 0.623090 0.003368 0.061 Uiso 0.627(5) 1 calc R U P B 1
C15D C 0.8678(4) 0.6824(4) 0.0365(3) 0.0428(15) Uani 0.627(5) 1 d D U P B 1
H15C H 0.829803 0.644298 0.039083 0.051 Uiso 0.627(5) 1 calc R U P B 1
H15D H 0.876969 0.705988 -0.007598 0.051 Uiso 0.627(5) 1 calc R U P B 1
C16D C 0.8279(5) 0.7318(4) 0.0961(3) 0.0331(14) Uani 0.627(5) 1 d D U P B 1
H16C H 0.863623 0.771858 0.091302 0.040 Uiso 0.627(5) 1 calc R U P B 1
H16D H 0.773532 0.746816 0.094241 0.040 Uiso 0.627(5) 1 calc R U P B 1
C17F C 0.8613(7) 0.4216(4) 0.8644(3) 0.052(2) Uani 0.656(10) 1 d D U P C 1
H17F H 0.920401 0.415343 0.861180 0.062 Uiso 0.656(10) 1 calc R U P C 1
C18F C 0.8094(4) 0.3867(2) 0.9286(2) 0.0505(17) Uani 0.656(10) 1 d D U P C 1
H18E H 0.822608 0.338094 0.925437 0.061 Uiso 0.656(10) 1 calc R U P C 1
H18F H 0.750336 0.391663 0.933178 0.061 Uiso 0.656(10) 1 calc R U P C 1
C19F C 0.8241(12) 0.4150(5) 0.9919(6) 0.0555(19) Uani 0.656(10) 1 d D U P C 1
H19E H 0.879588 0.401240 0.992097 0.067 Uiso 0.656(10) 1 calc R U P C 1
H19F H 0.782883 0.395460 1.033049 0.067 Uiso 0.656(10) 1 calc R U P C 1
C20F C 0.8179(7) 0.4918(4) 0.9954(4) 0.063(2) Uani 0.656(10) 1 d D U P C 1
H20E H 0.760588 0.505912 1.001201 0.076 Uiso 0.656(10) 1 calc R U P C 1
H20F H 0.832358 0.507873 1.035203 0.076 Uiso 0.656(10) 1 calc R U P C 1
C21F C 0.8766(7) 0.5227(4) 0.9304(4) 0.061(2) Uani 0.656(10) 1 d D U P C 1
H21E H 0.933996 0.507850 0.923039 0.074 Uiso 0.656(10) 1 calc R U P C 1
H21F H 0.874620 0.572407 0.932543 0.074 Uiso 0.656(10) 1 calc R U P C 1
C22F C 0.8441(8) 0.4961(4) 0.8700(5) 0.071(2) Uani 0.656(10) 1 d D U P C 1
H22E H 0.784168 0.504660 0.881164 0.085 Uiso 0.656(10) 1 calc R U P C 1
H22F H 0.873750 0.519192 0.826405 0.085 Uiso 0.656(10) 1 calc R U P C 1
C5C C 0.4398(8) 0.3118(8) 0.1038(9) 0.038(3) Uani 0.586(14) 1 d D U P A 2
H5C H 0.470327 0.279706 0.067491 0.046 Uiso 0.586(14) 1 calc R U P A 2
C6C C 0.3555(8) 0.3224(7) 0.0969(6) 0.055(3) Uani 0.586(14) 1 d D U P A 2
H6CA H 0.321117 0.342439 0.140420 0.066 Uiso 0.586(14) 1 calc R U P A 2
H6CB H 0.332797 0.276880 0.095523 0.066 Uiso 0.586(14) 1 calc R U P A 2
C7C C 0.3374(6) 0.3629(5) 0.0406(5) 0.048(2) Uani 0.586(14) 1 d D U P A 2
H7CA H 0.287551 0.390919 0.060059 0.058 Uiso 0.586(14) 1 calc R U P A 2
H7CB H 0.327478 0.332341 0.006657 0.058 Uiso 0.586(14) 1 calc R U P A 2
C8C C 0.4133(7) 0.4081(7) 0.0063(7) 0.055(3) Uani 0.586(14) 1 d D U P A 2
H8CA H 0.423532 0.405168 -0.043375 0.066 Uiso 0.586(14) 1 calc R U P A 2
H8CB H 0.395306 0.454749 0.019335 0.066 Uiso 0.586(14) 1 calc R U P A 2
C9C C 0.4968(8) 0.4004(11) 0.0162(9) 0.055(3) Uani 0.586(14) 1 d D U P A 2
H9CA H 0.526507 0.443952 0.006322 0.066 Uiso 0.586(14) 1 calc R U P A 2
H9CB H 0.529974 0.366998 -0.016439 0.066 Uiso 0.586(14) 1 calc R U P A 2
C10C C 0.4878(15) 0.3773(10) 0.0907(9) 0.040(3) Uani 0.586(14) 1 d D U P A 2
H10C H 0.542946 0.370575 0.095536 0.048 Uiso 0.586(14) 1 calc R U P A 2
H10D H 0.457896 0.411728 0.123739 0.048 Uiso 0.586(14) 1 calc R U P A 2
C11E C 0.8466(6) 0.7146(5) 0.1677(4) 0.031(2) Uani 0.373(5) 1 d D U P B 2
H11E H 0.899007 0.716452 0.179135 0.037 Uiso 0.373(5) 1 calc R U P B 2
C12E C 0.8562(8) 0.7536(6) 0.1021(5) 0.035(2) Uani 0.373(5) 1 d D U P B 2
H12E H 0.872845 0.800380 0.107097 0.043 Uiso 0.373(5) 1 calc R U P B 2
H12F H 0.802258 0.755127 0.094046 0.043 Uiso 0.373(5) 1 calc R U P B 2
C13E C 0.9208(7) 0.7216(5) 0.0403(5) 0.042(2) Uani 0.373(5) 1 d D U P B 2
H13E H 0.921241 0.745726 -0.001729 0.050 Uiso 0.373(5) 1 calc R U P B 2
H13F H 0.976280 0.726312 0.045049 0.050 Uiso 0.373(5) 1 calc R U P B 2
C14E C 0.9025(9) 0.6473(5) 0.0342(5) 0.044(2) Uani 0.373(5) 1 d D U P B 2
H14E H 0.851050 0.643046 0.022545 0.053 Uiso 0.373(5) 1 calc R U P B 2
H14F H 0.948036 0.627331 -0.003236 0.053 Uiso 0.373(5) 1 calc R U P B 2
C15E C 0.8929(9) 0.6090(6) 0.0998(5) 0.049(2) Uani 0.373(5) 1 d D U P B 2
H15E H 0.945810 0.609526 0.109509 0.059 Uiso 0.373(5) 1 calc R U P B 2
H15F H 0.878336 0.561598 0.094833 0.059 Uiso 0.373(5) 1 calc R U P B 2
C16E C 0.8235(7) 0.6420(5) 0.1601(5) 0.044(2) Uani 0.373(5) 1 d D U P B 2
H16E H 0.770274 0.640528 0.150885 0.053 Uiso 0.373(5) 1 calc R U P B 2
H16F H 0.816949 0.616793 0.202860 0.053 Uiso 0.373(5) 1 calc R U P B 2
C17G C 0.8449(16) 0.4300(7) 0.8656(4) 0.051(3) Uani 0.344(10) 1 d D U P C 2
H17G H 0.901855 0.413932 0.860939 0.061 Uiso 0.344(10) 1 calc R U P C 2
C18G C 0.8686(11) 0.5007(6) 0.8772(8) 0.062(3) Uani 0.344(10) 1 d D U P C 2
H18G H 0.868379 0.529479 0.838058 0.075 Uiso 0.344(10) 1 calc R U P C 2
H18H H 0.925403 0.500729 0.879673 0.075 Uiso 0.344(10) 1 calc R U P C 2
C19G C 0.8087(11) 0.5308(6) 0.9438(6) 0.056(2) Uani 0.344(10) 1 d D U P C 2
H19G H 0.836475 0.569648 0.956518 0.067 Uiso 0.344(10) 1 calc R U P C 2
H19H H 0.759648 0.548184 0.933795 0.067 Uiso 0.344(10) 1 calc R U P C 2
C20G C 0.7785(12) 0.4835(7) 1.0060(6) 0.050(3) Uani 0.344(10) 1 d D U P C 2
H20G H 0.785782 0.505342 1.046417 0.060 Uiso 0.344(10) 1 calc R U P C 2
H20H H 0.719106 0.473465 1.016103 0.060 Uiso 0.344(10) 1 calc R U P C 2
C21G C 0.828(2) 0.4189(9) 0.9907(11) 0.054(3) Uani 0.344(10) 1 d D U P C 2
H21G H 0.811142 0.388194 1.030712 0.064 Uiso 0.344(10) 1 calc R U P C 2
H21H H 0.887874 0.428567 0.979114 0.064 Uiso 0.344(10) 1 calc R U P C 2
C22G C 0.8094(4) 0.3867(2) 0.9286(2) 0.051(2) Uani 0.344(10) 1 d D U P C 2
H22G H 0.834003 0.341186 0.920344 0.061 Uiso 0.344(10) 1 calc R U P C 2
H22H H 0.748972 0.382216 0.939061 0.061 Uiso 0.344(10) 1 calc R U P C 2

loop_
_atom_site_aniso_label
_atom_site_aniso_U_11
_atom_site_aniso_U_22
_atom_site_aniso_U_33
_atom_site_aniso_U_23
_atom_site_aniso_U_13
_atom_site_aniso_U_12
Br1 0.0287(2) 0.0500(3) 0.0474(3) -0.0131(2) -0.00085(19) -0.00191(19)
Br1B 0.0294(2) 0.0491(3) 0.0429(2) 0.0041(2) -0.00254(18) -0.00306(18)
Br1D 0.0309(2) 0.0446(2) 0.0393(2) -0.00802(19) -0.00001(18) -0.00886(18)
Br1F 0.0268(2) 0.0550(3) 0.0354(2) 0.00266(19) -0.00262(17) 0.00486(18)
Br2 0.0276(2) 0.02388(19) 0.0602(3) -0.00448(18) -0.01360(19) -0.00255(15)
Br2B 0.0277(2) 0.02185(19) 0.0578(3) -0.00531(17) -0.01166(18) 0.00026(15)
Br2D 0.0477(3) 0.0424(2) 0.0401(2) -0.01040(19) -0.0132(2) -0.0079(2)
Br2F 0.0584(3) 0.0422(2) 0.0348(2) 0.00466(19) -0.0172(2) 0.0097(2)
Fe1 0.0232(3) 0.0233(3) 0.0331(3) -0.0042(2) -0.0075(2) 0.0004(2)
Fe1B 0.0252(3) 0.0221(3) 0.0335(3) -0.0031(2) -0.0071(2) -0.0038(2)
Fe1D 0.0252(3) 0.0220(3) 0.0329(3) -0.0063(2) -0.0051(2) -0.0017(2)
Fe1F 0.0265(3) 0.0251(3) 0.0268(3) 0.0008(2) -0.0087(2) -0.0025(2)
S1 0.0228(4) 0.0370(5) 0.0397(5) 0.0010(4) -0.0068(4) -0.0063(4)
S1B 0.0223(5) 0.0409(6) 0.0616(7) -0.0017(5) -0.0089(4) 0.0066(4)
S1D 0.0554(8) 0.0643(9) 0.1086(12) 0.0332(8) -0.0478(8) -0.0407(7)
S1F 0.0680(9) 0.0620(9) 0.0983(12) -0.0081(8) -0.0203(9) 0.0428(8)
P1 0.0262(4) 0.0234(4) 0.0282(5) -0.0011(4) -0.0074(4) 0.0010(3)
P1B 0.0335(5) 0.0271(5) 0.0318(5) -0.0015(4) -0.0113(4) -0.0087(4)
P1D 0.0280(5) 0.0216(4) 0.0290(5) -0.0017(4) -0.0034(4) 0.0032(4)
P1F 0.0261(4) 0.0223(4) 0.0264(5) -0.0027(3) -0.0046(4) -0.0030(3)
P2 0.0198(4) 0.0226(4) 0.0294(5) -0.0066(3) -0.0117(3) -0.0003(3)
P2B 0.0192(4) 0.0204(4) 0.0282(4) 0.0006(3) -0.0102(3) -0.0008(3)
P2D 0.0300(5) 0.0213(4) 0.0358(5) -0.0072(4) -0.0166(4) 0.0038(4)
P2F 0.0495(6) 0.0239(5) 0.0312(5) 0.0045(4) -0.0209(5) -0.0123(4)
C1 0.0234(18) 0.034(2) 0.034(2) -0.0028(16) -0.0134(15) -0.0001(15)
C1B 0.0258(19) 0.038(2) 0.050(2) 0.0044(18) -0.0201(18) -0.0036(16)
C1D 0.025(2) 0.052(3) 0.071(3) 0.016(2) -0.018(2) -0.0098(19)
C1F 0.033(2) 0.056(3) 0.062(3) -0.006(2) -0.009(2) 0.012(2)
C2 0.0212(17) 0.0233(17) 0.0298(18) -0.0045(14) -0.0095(14) 0.0022(13)
C2B 0.0251(18) 0.0245(18) 0.035(2) 0.0037(15) -0.0134(15) -0.0067(14)
C2D 0.0232(18) 0.030(2) 0.042(2) 0.0040(17) -0.0081(16) -0.0043(15)
C2F 0.0289(19) 0.032(2) 0.035(2) -0.0058(16) -0.0046(16) 0.0034(16)
C3 0.0193(16) 0.0218(17) 0.0316(19) -0.0065(14) -0.0106(14) 0.0024(13)
C3B 0.0241(17) 0.0216(17) 0.0303(19) 0.0022(14) -0.0087(15) -0.0035(14)
C3D 0.035(2) 0.0239(19) 0.044(2) 0.0011(16) -0.0179(18) -0.0055(16)
C3F 0.051(3) 0.0215(18) 0.035(2) -0.0031(16) -0.0132(19) 0.0024(17)
C4 0.0253(18) 0.0288(19) 0.0314(19) 0.0008(15) -0.0101(15) 0.0001(15)
C4B 0.0258(19) 0.032(2) 0.039(2) -0.0049(17) -0.0091(16) 0.0002(15)
C4D 0.055(3) 0.033(2) 0.076(4) 0.010(2) -0.039(3) -0.017(2)
C4F 0.076(4) 0.030(2) 0.069(3) -0.006(2) -0.024(3) 0.016(2)
C5 0.045(2) 0.0274(19) 0.0269(19) -0.0017(15) -0.0099(17) 0.0020(17)
C6 0.037(2) 0.035(2) 0.056(3) -0.015(2) -0.016(2) 0.0010(18)
C7 0.061(3) 0.044(3) 0.050(3) -0.018(2) -0.002(2) -0.002(2)
C8 0.073(3) 0.050(3) 0.044(3) -0.017(2) -0.027(3) 0.007(3)
C9 0.073(4) 0.060(3) 0.055(3) -0.016(3) -0.040(3) 0.014(3)
C10 0.047(3) 0.055(3) 0.045(3) -0.015(2) -0.025(2) 0.015(2)
C5D 0.0281(19) 0.030(2) 0.033(2) 0.0011(16) -0.0040(16) 0.0041(15)
C5F 0.0251(18) 0.034(2) 0.0276(19) -0.0062(15) -0.0075(15) -0.0043(15)
C6D 0.0271(19) 0.035(2) 0.031(2) -0.0028(16) -0.0081(16) -0.0003(16)
C6F 0.0294(19) 0.035(2) 0.031(2) -0.0019(16) -0.0098(16) 0.0006(16)
C7D 0.032(2) 0.053(3) 0.036(2) 0.0016(19) -0.0131(18) -0.0029(19)
C7F 0.034(2) 0.061(3) 0.033(2) -0.003(2) -0.0141(18) 0.003(2)
C8D 0.040(2) 0.053(3) 0.040(2) 0.008(2) -0.013(2) 0.000(2)
C8F 0.039(2) 0.055(3) 0.037(2) -0.015(2) -0.0106(19) -0.002(2)
C9D 0.057(3) 0.043(3) 0.055(3) 0.015(2) -0.009(2) 0.009(2)
C9F 0.057(3) 0.043(3) 0.046(3) -0.016(2) -0.015(2) -0.008(2)
C10D 0.057(3) 0.030(2) 0.041(2) -0.0006(18) -0.007(2) 0.001(2)
C10F 0.046(2) 0.031(2) 0.040(2) -0.0080(18) -0.0115(19) -0.0041(18)
C11 0.0284(18) 0.0243(18) 0.037(2) -0.0034(15) -0.0171(16) 0.0035(14)
C11B 0.037(2) 0.0272(19) 0.045(2) 0.0012(17) -0.0238(18) -0.0092(16)
C11F 0.042(2) 0.038(2) 0.031(2) 0.0000(17) -0.0085(18) -0.0139(18)
C12 0.051(3) 0.031(2) 0.039(2) 0.0005(17) -0.022(2) 0.0010(18)
C12B 0.063(3) 0.029(2) 0.042(2) -0.0041(18) -0.026(2) -0.009(2)
C12F 0.042(3) 0.074(4) 0.052(3) 0.008(3) -0.017(2) -0.019(3)
C13 0.059(3) 0.026(2) 0.055(3) 0.0014(19) -0.036(2) 0.0006(19)
C13B 0.066(3) 0.024(2) 0.076(3) 0.000(2) -0.049(3) -0.007(2)
C13F 0.067(4) 0.076(4) 0.056(3) 0.021(3) -0.019(3) -0.043(3)
C14 0.041(2) 0.026(2) 0.062(3) -0.0096(19) -0.026(2) 0.0002(17)
C14B 0.040(2) 0.027(2) 0.078(3) 0.010(2) -0.028(2) -0.0031(18)
C14F 0.064(4) 0.076(4) 0.044(3) 0.020(3) -0.002(3) -0.016(3)
C15 0.0277(19) 0.031(2) 0.052(3) -0.0109(18) -0.0143(18) 0.0007(16)
C15B 0.027(2) 0.031(2) 0.070(3) 0.014(2) -0.015(2) -0.0023(17)
C15F 0.067(4) 0.065(3) 0.039(3) 0.001(2) -0.011(2) -0.006(3)
C16 0.0237(18) 0.031(2) 0.035(2) -0.0058(16) -0.0117(15) 0.0013(15)
C16B 0.0240(18) 0.036(2) 0.042(2) 0.0066(17) -0.0136(16) -0.0062(16)
C16F 0.060(3) 0.052(3) 0.032(2) -0.005(2) -0.003(2) -0.023(2)
C17 0.0294(19) 0.0244(18) 0.0300(19) -0.0061(14) -0.0156(15) -0.0001(14)
C17B 0.0298(19) 0.0241(17) 0.0260(18) 0.0006(14) -0.0120(15) 0.0028(14)
C17D 0.046(2) 0.031(2) 0.035(2) -0.0088(17) -0.0198(19) 0.0090(18)
C18 0.0280(19) 0.0278(19) 0.033(2) -0.0082(15) -0.0082(16) 0.0031(15)
C18B 0.0283(19) 0.0296(19) 0.033(2) 0.0044(16) -0.0052(16) -0.0009(15)
C18D 0.064(3) 0.033(2) 0.040(2) -0.0087(19) -0.006(2) 0.011(2)
C19 0.041(2) 0.036(2) 0.034(2) -0.0122(17) -0.0079(18) -0.0025(18)
C19B 0.043(2) 0.039(2) 0.039(2) 0.0095(19) -0.0042(19) 0.0052(19)
C19D 0.079(4) 0.043(3) 0.032(2) -0.010(2) -0.009(2) 0.006(2)
C20 0.050(3) 0.032(2) 0.040(2) -0.0130(18) -0.020(2) -0.0078(18)
C20B 0.052(3) 0.039(2) 0.039(2) 0.0105(19) -0.013(2) 0.012(2)
C20D 0.090(4) 0.046(3) 0.042(3) 0.000(2) -0.023(3) -0.008(3)
C21 0.044(2) 0.036(2) 0.043(2) -0.0064(18) -0.028(2) -0.0072(18)
C21B 0.050(3) 0.041(2) 0.038(2) 0.0005(18) -0.025(2) 0.011(2)
C21D 0.085(4) 0.039(3) 0.049(3) -0.003(2) -0.025(3) 0.010(3)
C22 0.0308(19) 0.0272(19) 0.039(2) -0.0086(16) -0.0201(17) 0.0007(15)
C22B 0.030(2) 0.0302(19) 0.036(2) 0.0021(16) -0.0150(16) -0.0024(15)
C22D 0.104(5) 0.031(2) 0.044(3) -0.005(2) -0.031(3) 0.010(3)
C23 0.0217(17) 0.0250(18) 0.041(2) -0.0106(16) -0.0143(15) 0.0007(14)
C23B 0.0229(17) 0.0210(17) 0.040(2) 0.0044(15) -0.0160(15) -0.0044(14)
C23D 0.039(2) 0.0228(18) 0.035(2) -0.0085(15) -0.0218(17) 0.0101(15)
C23F 0.057(3) 0.0258(19) 0.031(2) 0.0057(16) -0.0214(19) -0.0152(18)
C24 0.049(2) 0.030(2) 0.042(2) -0.0083(17) -0.024(2) 0.0114(18)
C24B 0.049(2) 0.029(2) 0.039(2) -0.0001(17) -0.023(2) -0.0103(18)
C24D 0.040(2) 0.030(2) 0.031(2) -0.0076(16) -0.0193(17) 0.0123(17)
C24F 0.058(3) 0.037(2) 0.034(2) 0.0084(17) -0.026(2) -0.025(2)
C25 0.049(3) 0.030(2) 0.057(3) -0.0081(19) -0.027(2) 0.0121(19)
C25B 0.049(3) 0.028(2) 0.057(3) -0.0025(19) -0.027(2) -0.0104(19)
C25D 0.044(2) 0.029(2) 0.033(2) -0.0063(16) -0.0133(18) 0.0121(17)
C25F 0.056(3) 0.031(2) 0.035(2) 0.0005(17) -0.014(2) -0.0162(19)
C26 0.040(2) 0.025(2) 0.060(3) -0.0130(19) -0.024(2) 0.0076(17)
C26B 0.041(2) 0.0229(19) 0.057(3) 0.0026(18) -0.021(2) -0.0056(17)
C26D 0.057(3) 0.052(3) 0.031(2) -0.010(2) -0.018(2) 0.011(2)
C26F 0.068(3) 0.066(3) 0.032(2) 0.006(2) -0.015(2) -0.016(3)
C27 0.042(2) 0.032(2) 0.050(3) -0.0178(19) -0.015(2) 0.0021(18)
C27B 0.044(2) 0.027(2) 0.050(3) 0.0105(18) -0.009(2) -0.0062(18)
C27D 0.065(3) 0.053(3) 0.037(2) -0.018(2) -0.029(2) 0.012(2)
C27F 0.076(4) 0.079(4) 0.036(3) 0.022(3) -0.029(3) -0.019(3)
C28 0.038(2) 0.0254(19) 0.037(2) -0.0061(16) -0.0154(17) -0.0008(16)
C28B 0.040(2) 0.0211(18) 0.035(2) 0.0024(15) -0.0151(17) -0.0009(16)
C28D 0.052(3) 0.036(2) 0.040(2) -0.0126(18) -0.031(2) 0.0124(19)
C28F 0.065(3) 0.048(3) 0.037(2) 0.011(2) -0.033(2) -0.018(2)
C5B 0.039(7) 0.027(5) 0.037(6) -0.005(5) -0.004(6) -0.008(5)
C6B 0.044(6) 0.035(6) 0.040(7) -0.001(6) -0.007(6) -0.005(5)
C7B 0.079(8) 0.048(7) 0.048(7) 0.011(6) -0.005(7) -0.013(7)
C8B 0.083(8) 0.029(6) 0.056(7) 0.009(5) -0.021(6) 0.001(6)
C9B 0.077(7) 0.051(6) 0.041(6) 0.001(5) -0.033(5) 0.001(6)
C10B 0.039(6) 0.028(5) 0.028(5) -0.006(4) -0.008(4) 0.000(4)
C11D 0.028(3) 0.030(3) 0.025(3) -0.005(2) -0.007(2) 0.007(2)
C12D 0.037(3) 0.052(3) 0.032(3) -0.008(3) -0.011(2) 0.019(3)
C13D 0.052(4) 0.060(4) 0.042(3) -0.013(3) -0.010(3) 0.025(3)
C14D 0.053(4) 0.060(4) 0.034(3) -0.010(3) -0.006(3) 0.014(3)
C15D 0.050(3) 0.048(3) 0.028(3) -0.007(3) -0.008(3) 0.009(3)
C16D 0.035(3) 0.037(3) 0.028(3) -0.004(2) -0.010(2) 0.007(3)
C17F 0.094(4) 0.037(3) 0.032(3) 0.007(3) -0.031(3) -0.023(3)
C18F 0.077(4) 0.036(3) 0.033(3) 0.002(3) -0.011(3) -0.016(3)
C19F 0.086(4) 0.046(3) 0.032(3) 0.002(3) -0.015(3) -0.015(3)
C20F 0.103(5) 0.043(3) 0.044(3) -0.004(3) -0.026(4) -0.014(4)
C21F 0.103(5) 0.042(3) 0.045(3) -0.003(3) -0.033(4) -0.019(4)
C22F 0.138(5) 0.047(3) 0.041(3) -0.006(3) -0.046(4) -0.021(4)
C5C 0.056(7) 0.036(5) 0.026(5) 0.005(4) -0.019(5) -0.007(5)
C6C 0.067(7) 0.057(6) 0.058(6) 0.018(5) -0.044(5) -0.026(5)
C7C 0.072(6) 0.041(5) 0.040(4) -0.003(3) -0.029(4) -0.007(4)
C8C 0.089(7) 0.043(6) 0.045(5) 0.011(5) -0.040(5) -0.006(5)
C9C 0.071(7) 0.043(5) 0.043(5) 0.012(4) -0.009(5) 0.002(5)
C10C 0.045(5) 0.034(5) 0.041(6) 0.008(5) -0.013(4) -0.003(4)
C11E 0.033(4) 0.034(4) 0.026(3) -0.006(3) -0.009(3) 0.007(4)
C12E 0.041(4) 0.037(4) 0.026(4) -0.006(3) -0.006(3) 0.005(4)
C13E 0.046(4) 0.046(4) 0.029(4) -0.008(3) -0.004(3) 0.003(4)
C14E 0.048(4) 0.047(4) 0.033(4) -0.016(4) -0.005(4) 0.006(4)
C15E 0.054(4) 0.046(4) 0.041(4) -0.013(4) -0.007(4) 0.011(4)
C16E 0.050(4) 0.040(4) 0.034(4) -0.009(3) -0.004(3) 0.008(4)
C17G 0.089(5) 0.039(4) 0.033(4) 0.003(4) -0.031(4) -0.027(4)
C18G 0.097(5) 0.047(4) 0.053(4) 0.006(4) -0.039(4) -0.024(4)
C19G 0.095(5) 0.043(4) 0.040(4) -0.005(4) -0.037(4) -0.015(4)
C20G 0.078(5) 0.046(5) 0.031(4) -0.006(4) -0.024(4) -0.013(5)
C21G 0.084(5) 0.044(4) 0.032(4) 0.002(4) -0.017(4) -0.016(4)
C22G 0.081(4) 0.037(3) 0.033(3) 0.003(4) -0.017(4) -0.019(4)

loop_
_atom_type_symbol
_atom_type_description
_atom_type_scat_dispersion_real
_atom_type_scat_dispersion_imag
_atom_type_scat_source
C C 0.0181 0.0091 'International Tables Vol C Tables 4.2.6.8 and 6.1.1.4'
H H 0.0000 0.0000 'International Tables Vol C Tables 4.2.6.8 and 6.1.1.4'
Br Br -0.6763 1.2805 'International Tables Vol C Tables 4.2.6.8 and 6.1.1.4'
Fe Fe -1.1336 3.1974 'International Tables Vol C Tables 4.2.6.8 and 6.1.1.4'
P P 0.2955 0.4335 'International Tables Vol C Tables 4.2.6.8 and 6.1.1.4'
S S 0.3331 0.5567 'International Tables Vol C Tables 4.2.6.8 and 6.1.1.4'

loop_
_exptl_crystal_face_index_h
_exptl_crystal_face_index_k
_exptl_crystal_face_index_l
_exptl_crystal_face_perp_dist
-1.00 -1.00 1.00 0.0660
1.00 1.00 -1.00 0.0710
0.00 1.00 -1.00 0.0660
0.00 -1.00 1.00 0.0720
1.00 -1.00 1.00 0.1120
-1.00 1.00 -1.00 0.0650
0.00 -1.00 -1.00 0.0440
0.00 1.00 1.00 0.0400

loop_
_geom_angle_atom_site_label_1
_geom_angle_atom_site_label_2
_geom_angle_atom_site_label_3
_geom_angle
_geom_angle_site_symmetry_1
_geom_angle_site_symmetry_3
_geom_angle_publ_flag
Br1 Fe1 Br2 112.55(3) . . ?
Br1 Fe1 P1 114.63(3) . . ?
Br1 Fe1 P2 112.90(3) . . ?
Br2 Fe1 P1 117.88(3) . . ?
Br2 Fe1 P2 111.15(3) . . ?
P2 Fe1 P1 84.71(3) . . ?
Br1B Fe1B Br2B 113.50(3) . . ?
Br1B Fe1B P1B 113.76(4) . . ?
Br1B Fe1B P2B 112.68(3) . . ?
Br2B Fe1B P1B 117.41(3) . . ?
Br2B Fe1B P2B 111.41(3) . . ?
P2B Fe1B P1B 84.86(4) . . ?
Br1D Fe1D P1D 115.92(4) . . ?
Br1D Fe1D P2D 114.32(3) . . ?
Br2D Fe1D Br1D 114.83(3) . . ?
Br2D Fe1D P1D 111.02(3) . . ?
Br2D Fe1D P2D 112.26(4) . . ?
P2D Fe1D P1D 85.03(4) . . ?
Br1F Fe1F P1F 114.78(3) . . ?
Br1F Fe1F P2F 115.06(4) . . ?
Br2F Fe1F Br1F 114.40(3) . . ?
Br2F Fe1F P1F 110.37(3) . . ?
Br2F Fe1F P2F 114.10(3) . . ?
P1F Fe1F P2F 84.69(4) . . ?
C4 S1 C1 91.91(18) . . ?
C1B S1B C4B 91.89(19) . . ?
C4D S1D C1D 92.4(2) . . ?
C4F S1F C1F 92.0(2) . . ?
C2 P1 Fe1 105.83(12) . . ?
C2 P1 C5 107.58(17) . . ?
C2 P1 C11 103.16(17) . . ?
C5 P1 Fe1 119.72(13) . . ?
C5 P1 C11 105.71(17) . . ?
C11 P1 Fe1 113.49(12) . . ?
C2B P1B Fe1B 105.97(12) . . ?
C2B P1B C11B 103.53(18) . . ?
C2B P1B C5B 102.7(7) . . ?
C2B P1B C5C 110.7(6) . . ?
C11B P1B Fe1B 114.49(14) . . ?
C11B P1B C5B 103.0(7) . . ?
C5B P1B Fe1B 124.8(6) . . ?
C5C P1B Fe1B 114.2(4) . . ?
C5C P1B C11B 107.4(5) . . ?
C2D P1D Fe1D 105.92(13) . . ?
C2D P1D C5D 103.36(19) . . ?
C2D P1D C11D 111.1(3) . . ?
C2D P1D C11E 95.5(4) . . ?
C5D P1D Fe1D 119.15(13) . . ?
C5D P1D C11D 108.4(2) . . ?
C5D P1D C11E 102.2(4) . . ?
C11D P1D Fe1D 108.7(2) . . ?
C11E P1D Fe1D 126.1(4) . . ?
C2F P1F Fe1F 106.77(14) . . ?
C2F P1F C5F 103.36(19) . . ?
C2F P1F C11F 108.2(2) . . ?
C5F P1F Fe1F 120.15(13) . . ?
C5F P1F C11F 106.93(18) . . ?
C11F P1F Fe1F 110.75(15) . . ?
C3 P2 Fe1 106.86(12) . . ?
C3 P2 C17 105.56(17) . . ?
C3 P2 C23 105.24(16) . . ?
C17 P2 Fe1 118.11(13) . . ?
C17 P2 C23 106.84(17) . . ?
C23 P2 Fe1 113.23(13) . . ?
C3B P2B Fe1B 106.66(12) . . ?
C3B P2B C17B 105.71(17) . . ?
C3B P2B C23B 105.68(16) . . ?
C17B P2B Fe1B 117.22(12) . . ?
C17B P2B C23B 106.73(17) . . ?
C23B P2B Fe1B 113.95(13) . . ?
C3D P2D Fe1D 106.42(13) . . ?
C3D P2D C17D 107.2(2) . . ?
C3D P2D C23D 103.80(18) . . ?
C17D P2D Fe1D 117.32(14) . . ?
C17D P2D C23D 104.38(18) . . ?
C23D P2D Fe1D 116.63(14) . . ?
C3F P2F Fe1F 106.42(13) . . ?
C3F P2F C23F 104.1(2) . . ?
C3F P2F C17F 110.4(4) . . ?
C3F P2F C17G 101.1(9) . . ?
C23F P2F Fe1F 115.20(15) . . ?
C23F P2F C17F 104.3(3) . . ?
C23F P2F C17G 103.9(3) . . ?
C17F P2F Fe1F 115.9(3) . . ?
C17G P2F Fe1F 123.7(6) . . ?
S1 C1 H1 124.2 . . ?
C2 C1 S1 111.7(3) . . ?
C2 C1 H1 124.2 . . ?
S1B C1B H1B 123.6 . . ?
C2B C1B S1B 112.7(3) . . ?
C2B C1B H1B 123.6 . . ?
S1D C1D H1D 124.3 . . ?
C2D C1D S1D 111.4(4) . . ?
C2D C1D H1D 124.3 . . ?
S1F C1F H1F 124.2 . . ?
C2F C1F S1F 111.6(4) . . ?
C2F C1F H1F 124.2 . . ?
C1 C2 P1 126.4(3) . . ?
C1 C2 C3 112.2(3) . . ?
C3 C2 P1 121.2(3) . . ?
C1B C2B P1B 127.5(3) . . ?
C1B C2B C3B 111.0(4) . . ?
C3B C2B P1B 121.3(3) . . ?
C1D C2D P1D 125.8(3) . . ?
C1D C2D C3D 112.3(4) . . ?
C3D C2D P1D 121.8(3) . . ?
C1F C2F P1F 125.9(4) . . ?
C1F C2F C3F 113.1(4) . . ?
C3F C2F P1F 120.9(3) . . ?
C2 C3 P2 121.1(3) . . ?
C4 C3 P2 127.0(3) . . ?
C4 C3 C2 111.8(3) . . ?
C2B C3B P2B 121.0(3) . . ?
C4B C3B P2B 126.4(3) . . ?
C4B C3B C2B 112.6(3) . . ?
C2D C3D P2D 120.7(3) . . ?
C4D C3D P2D 127.2(3) . . ?
C4D C3D C2D 112.0(4) . . ?
C2F C3F P2F 121.2(3) . . ?
C4F C3F P2F 128.2(4) . . ?
C4F C3F C2F 110.6(4) . . ?
S1 C4 H4 123.8 . . ?
C3 C4 S1 112.3(3) . . ?
C3 C4 H4 123.8 . . ?
S1B C4B H4B 124.1 . . ?
C3B C4B S1B 111.8(3) . . ?
C3B C4B H4B 124.1 . . ?
S1D C4D H4D 124.0 . . ?
C3D C4D S1D 111.9(4) . . ?
C3D C4D H4D 124.0 . . ?
S1F C4F H4F 123.7 . . ?
C3F C4F S1F 112.6(4) . . ?
C3F C4F H4F 123.7 . . ?
P1 C5 H5 106.0 . . ?
C6 C5 P1 112.9(3) . . ?
C6 C5 H5 106.0 . . ?
C6 C5 C10 109.9(3) . . ?
C10 C5 P1 115.4(3) . . ?
C10 C5 H5 106.0 . . ?
C5 C6 H6A 109.6 . . ?
C5 C6 H6B 109.6 . . ?
C5 C6 C7 110.5(4) . . ?
H6A C6 H6B 108.1 . . ?
C7 C6 H6A 109.6 . . ?
C7 C6 H6B 109.6 . . ?
C6 C7 H7A 109.3 . . ?
C6 C7 H7B 109.3 . . ?
H7A C7 H7B 107.9 . . ?
C8 C7 C6 111.7(4) . . ?
C8 C7 H7A 109.3 . . ?
C8 C7 H7B 109.3 . . ?
C7 C8 H8A 109.1 . . ?
C7 C8 H8B 109.1 . . ?
H8A C8 H8B 107.8 . . ?
C9 C8 C7 112.4(4) . . ?
C9 C8 H8A 109.1 . . ?
C9 C8 H8B 109.1 . . ?
C8 C9 H9A 109.5 . . ?
C8 C9 H9B 109.5 . . ?
C8 C9 C10 110.6(4) . . ?
H9A C9 H9B 108.1 . . ?
C10 C9 H9A 109.5 . . ?
C10 C9 H9B 109.5 . . ?
C5 C10 C9 111.3(4) . . ?
C5 C10 H10I 109.4 . . ?
C5 C10 H10J 109.4 . . ?
C9 C10 H10I 109.4 . . ?
C9 C10 H10J 109.4 . . ?
H10I C10 H10J 108.0 . . ?
P1D C5D H5D 108.7 . . ?
C6D C5D P1D 110.4(3) . . ?
C6D C5D H5D 108.7 . . ?
C6D C5D C10D 109.9(3) . . ?
C10D C5D P1D 110.4(3) . . ?
C10D C5D H5D 108.7 . . ?
P1F C5F H5F 108.7 . . ?
C6F C5F P1F 110.9(3) . . ?
C6F C5F H5F 108.7 . . ?
C6F C5F C10F 109.8(3) . . ?
C10F C5F P1F 110.0(3) . . ?
C10F C5F H5F 108.7 . . ?
C5D C6D H6DA 109.5 . . ?
C5D C6D H6DB 109.5 . . ?
H6DA C6D H6DB 108.1 . . ?
C7D C6D C5D 110.8(3) . . ?
C7D C6D H6DA 109.5 . . ?
C7D C6D H6DB 109.5 . . ?
C5F C6F H6FA 109.5 . . ?
C5F C6F H6FB 109.5 . . ?
H6FA C6F H6FB 108.1 . . ?
C7F C6F C5F 110.8(3) . . ?
C7F C6F H6FA 109.5 . . ?
C7F C6F H6FB 109.5 . . ?
C6D C7D H7DA 109.2 . . ?
C6D C7D H7DB 109.2 . . ?
H7DA C7D H7DB 107.9 . . ?
C8D C7D C6D 111.9(4) . . ?
C8D C7D H7DA 109.2 . . ?
C8D C7D H7DB 109.2 . . ?
C6F C7F H7FA 109.2 . . ?
C6F C7F H7FB 109.2 . . ?
H7FA C7F H7FB 107.9 . . ?
C8F C7F C6F 111.9(4) . . ?
C8F C7F H7FA 109.2 . . ?
C8F C7F H7FB 109.2 . . ?
C7D C8D H8DA 109.4 . . ?
C7D C8D H8DB 109.4 . . ?
C7D C8D C9D 111.2(4) . . ?
H8DA C8D H8DB 108.0 . . ?
C9D C8D H8DA 109.4 . . ?
C9D C8D H8DB 109.4 . . ?
C7F C8F H8FA 109.2 . . ?
C7F C8F H8FB 109.2 . . ?
C7F C8F C9F 111.9(4) . . ?
H8FA C8F H8FB 107.9 . . ?
C9F C8F H8FA 109.2 . . ?
C9F C8F H8FB 109.2 . . ?
C8D C9D H9DA 109.4 . . ?
C8D C9D H9DB 109.4 . . ?
H9DA C9D H9DB 108.0 . . ?
C10D C9D C8D 111.3(4) . . ?
C10D C9D H9DA 109.4 . . ?
C10D C9D H9DB 109.4 . . ?
C8F C9F H9FA 109.3 . . ?
C8F C9F H9FB 109.3 . . ?
C8F C9F C10F 111.5(4) . . ?
H9FA C9F H9FB 108.0 . . ?
C10F C9F H9FA 109.3 . . ?
C10F C9F H9FB 109.3 . . ?
C5D C10D H10E 109.6 . . ?
C5D C10D H10F 109.6 . . ?
C9D C10D C5D 110.5(4) . . ?
C9D C10D H10E 109.6 . . ?
C9D C10D H10F 109.6 . . ?
H10E C10D H10F 108.1 . . ?
C5F C10F H10G 109.6 . . ?
C5F C10F H10H 109.6 . . ?
C9F C10F C5F 110.2(4) . . ?
C9F C10F H10G 109.6 . . ?
C9F C10F H10H 109.6 . . ?
H10G C10F H10H 108.1 . . ?
P1 C11 H11 109.0 . . ?
C12 C11 P1 108.9(3) . . ?
C12 C11 H11 109.0 . . ?
C12 C11 C16 111.8(3) . . ?
C16 C11 P1 109.0(3) . . ?
C16 C11 H11 109.0 . . ?
P1B C11B H11B 108.9 . . ?
C12B C11B P1B 109.0(3) . . ?
C12B C11B H11B 108.9 . . ?
C16B C11B P1B 109.2(3) . . ?
C16B C11B H11B 108.9 . . ?
C16B C11B C12B 111.9(4) . . ?
P1F C11F H11F 105.8 . . ?
C12F C11F P1F 117.6(3) . . ?
C12F C11F H11F 105.8 . . ?
C12F C11F C16F 111.1(4) . . ?
C16F C11F P1F 109.9(3) . . ?
C16F C11F H11F 105.8 . . ?
C11 C12 H12I 109.4 . . ?
C11 C12 H12J 109.4 . . ?
C11 C12 C13 111.3(4) . . ?
H12I C12 H12J 108.0 . . ?
C13 C12 H12I 109.4 . . ?
C13 C12 H12J 109.4 . . ?
C11B C12B H12A 109.4 . . ?
C11B C12B H12B 109.4 . . ?
C11B C12B C13B 111.1(4) . . ?
H12A C12B H12B 108.0 . . ?
C13B C12B H12A 109.4 . . ?
C13B C12B H12B 109.4 . . ?
C11F C12F H12G 109.9 . . ?
C11F C12F H12H 109.9 . . ?
C11F C12F C13F 108.8(4) . . ?
H12G C12F H12H 108.3 . . ?
C13F C12F H12G 109.9 . . ?
C13F C12F H12H 109.9 . . ?
C12 C13 H13I 109.4 . . ?
C12 C13 H13J 109.4 . . ?
H13I C13 H13J 108.0 . . ?
C14 C13 C12 111.4(4) . . ?
C14 C13 H13I 109.4 . . ?
C14 C13 H13J 109.4 . . ?
C12B C13B H13A 109.5 . . ?
C12B C13B H13B 109.5 . . ?
H13A C13B H13B 108.1 . . ?
C14B C13B C12B 110.9(4) . . ?
C14B C13B H13A 109.5 . . ?
C14B C13B H13B 109.5 . . ?
C12F C13F H13G 109.5 . . ?
C12F C13F H13H 109.5 . . ?
H13G C13F H13H 108.1 . . ?
C14F C13F C12F 110.7(5) . . ?
C14F C13F H13G 109.5 . . ?
C14F C13F H13H 109.5 . . ?
C13 C14 H14I 109.5 . . ?
C13 C14 H14J 109.5 . . ?
C13 C14 C15 110.7(3) . . ?
H14I C14 H14J 108.1 . . ?
C15 C14 H14I 109.5 . . ?
C15 C14 H14J 109.5 . . ?
C13B C14B H14A 109.4 . . ?
C13B C14B H14B 109.4 . . ?
C13B C14B C15B 111.0(4) . . ?
H14A C14B H14B 108.0 . . ?
C15B C14B H14A 109.4 . . ?
C15B C14B H14B 109.4 . . ?
C13F C14F H14G 109.2 . . ?
C13F C14F H14H 109.2 . . ?
H14G C14F H14H 107.9 . . ?
C15F C14F C13F 112.2(5) . . ?
C15F C14F H14G 109.2 . . ?
C15F C14F H14H 109.2 . . ?
C14 C15 H15I 109.4 . . ?
C14 C15 H15J 109.4 . . ?
C14 C15 C16 111.3(3) . . ?
H15I C15 H15J 108.0 . . ?
C16 C15 H15I 109.4 . . ?
C16 C15 H15J 109.4 . . ?
C14B C15B H15A 109.4 . . ?
C14B C15B H15B 109.4 . . ?
C14B C15B C16B 111.3(4) . . ?
H15A C15B H15B 108.0 . . ?
C16B C15B H15A 109.4 . . ?
C16B C15B H15B 109.4 . . ?
C14F C15F H15G 109.4 . . ?
C14F C15F H15H 109.4 . . ?
C14F C15F C16F 111.3(5) . . ?
H15G C15F H15H 108.0 . . ?
C16F C15F H15G 109.4 . . ?
C16F C15F H15H 109.4 . . ?
C11 C16 H16I 109.2 . . ?
C11 C16 H16J 109.2 . . ?
C15 C16 C11 111.8(3) . . ?
C15 C16 H16I 109.2 . . ?
C15 C16 H16J 109.2 . . ?
H16I C16 H16J 107.9 . . ?
C11B C16B H16A 109.4 . . ?
C11B C16B H16B 109.4 . . ?
C15B C16B C11B 111.0(4) . . ?
C15B C16B H16A 109.4 . . ?
C15B C16B H16B 109.4 . . ?
H16A C16B H16B 108.0 . . ?
C11F C16F C15F 109.3(4) . . ?
C11F C16F H16G 109.8 . . ?
C11F C16F H16H 109.8 . . ?
C15F C16F H16G 109.8 . . ?
C15F C16F H16H 109.8 . . ?
H16G C16F H16H 108.3 . . ?
P2 C17 H17 109.1 . . ?
C18 C17 P2 110.3(3) . . ?
C18 C17 H17 109.1 . . ?
C22 C17 P2 108.6(3) . . ?
C22 C17 H17 109.1 . . ?
C22 C17 C18 110.8(3) . . ?
P2B C17B H17B 108.8 . . ?
C18B C17B P2B 110.5(3) . . ?
C18B C17B H17B 108.8 . . ?
C22B C17B P2B 108.5(3) . . ?
C22B C17B H17B 108.8 . . ?
C22B C17B C18B 111.4(3) . . ?
P2D C17D H17D 104.8 . . ?
C18D C17D P2D 113.3(3) . . ?
C18D C17D H17D 104.8 . . ?
C22D C17D P2D 115.8(3) . . ?
C22D C17D H17D 104.8 . . ?
C22D C17D C18D 112.0(4) . . ?
C17 C18 H18I 109.4 . . ?
C17 C18 H18J 109.4 . . ?
H18I C18 H18J 108.0 . . ?
C19 C18 C17 111.3(3) . . ?
C19 C18 H18I 109.4 . . ?
C19 C18 H18J 109.4 . . ?
C17B C18B H18A 109.4 . . ?
C17B C18B H18B 109.4 . . ?
C17B C18B C19B 111.1(3) . . ?
H18A C18B H18B 108.0 . . ?
C19B C18B H18A 109.4 . . ?
C19B C18B H18B 109.4 . . ?
C17D C18D H18C 109.4 . . ?
C17D C18D H18D 109.4 . . ?
C17D C18D C19D 111.1(4) . . ?
H18C C18D H18D 108.0 . . ?
C19D C18D H18C 109.4 . . ?
C19D C18D H18D 109.4 . . ?
C18 C19 H19I 109.3 . . ?
C18 C19 H19J 109.3 . . ?
H19I C19 H19J 108.0 . . ?
C20 C19 C18 111.5(3) . . ?
C20 C19 H19I 109.3 . . ?
C20 C19 H19J 109.3 . . ?
C18B C19B H19A 109.3 . . ?
C18B C19B H19B 109.3 . . ?
H19A C19B H19B 108.0 . . ?
C20B C19B C18B 111.6(4) . . ?
C20B C19B H19A 109.3 . . ?
C20B C19B H19B 109.3 . . ?
C18D C19D H19C 109.3 . . ?
C18D C19D H19D 109.3 . . ?
H19C C19D H19D 108.0 . . ?
C20D C19D C18D 111.5(4) . . ?
C20D C19D H19C 109.3 . . ?
C20D C19D H19D 109.3 . . ?
C19 C20 H20I 109.4 . . ?
C19 C20 H20J 109.4 . . ?
C19 C20 C21 111.1(3) . . ?
H20I C20 H20J 108.0 . . ?
C21 C20 H20I 109.4 . . ?
C21 C20 H20J 109.4 . . ?
C19B C20B H20A 109.5 . . ?
C19B C20B H20B 109.5 . . ?
C19B C20B C21B 110.8(4) . . ?
H20A C20B H20B 108.1 . . ?
C21B C20B H20A 109.5 . . ?
C21B C20B H20B 109.5 . . ?
C19D C20D H20C 109.9 . . ?
C19D C20D H20D 109.9 . . ?
C19D C20D C21D 108.7(4) . . ?
H20C C20D H20D 108.3 . . ?
C21D C20D H20C 109.9 . . ?
C21D C20D H20D 109.9 . . ?
C20 C21 H21I 109.3 . . ?
C20 C21 H21J 109.3 . . ?
C20 C21 C22 111.4(3) . . ?
H21I C21 H21J 108.0 . . ?
C22 C21 H21I 109.3 . . ?
C22 C21 H21J 109.3 . . ?
C20B C21B H21A 109.3 . . ?
C20B C21B H21B 109.3 . . ?
C20B C21B C22B 111.6(4) . . ?
H21A C21B H21B 108.0 . . ?
C22B C21B H21A 109.3 . . ?
C22B C21B H21B 109.3 . . ?
C20D C21D H21C 109.7 . . ?
C20D C21D H21D 109.7 . . ?
H21C C21D H21D 108.2 . . ?
C22D C21D C20D 110.0(5) . . ?
C22D C21D H21C 109.7 . . ?
C22D C21D H21D 109.7 . . ?
C17 C22 H22I 109.2 . . ?
C17 C22 H22J 109.2 . . ?
C21 C22 C17 111.8(3) . . ?
C21 C22 H22I 109.2 . . ?
C21 C22 H22J 109.2 . . ?
H22I C22 H22J 107.9 . . ?
C17B C22B H22A 109.4 . . ?
C17B C22B H22B 109.4 . . ?
C21B C22B C17B 111.4(3) . . ?
C21B C22B H22A 109.4 . . ?
C21B C22B H22B 109.4 . . ?
H22A C22B H22B 108.0 . . ?
C17D C22D C21D 111.6(4) . . ?
C17D C22D H22C 109.3 . . ?
C17D C22D H22D 109.3 . . ?
C21D C22D H22C 109.3 . . ?
C21D C22D H22D 109.3 . . ?
H22C C22D H22D 108.0 . . ?
P2 C23 H23 106.7 . . ?
C24 C23 P2 115.5(3) . . ?
C24 C23 H23 106.7 . . ?
C24 C23 C28 111.0(3) . . ?
C28 C23 P2 109.7(3) . . ?
C28 C23 H23 106.7 . . ?
P2B C23B H23B 106.6 . . ?
C24B C23B P2B 115.5(3) . . ?
C24B C23B H23B 106.6 . . ?
C24B C23B C28B 111.2(3) . . ?
C28B C23B P2B 109.6(2) . . ?
C28B C23B H23B 106.6 . . ?
P2D C23D H23D 108.6 . . ?
C24D C23D P2D 109.9(3) . . ?
C24D C23D H23D 108.6 . . ?
C24D C23D C28D 109.8(4) . . ?
C28D C23D P2D 111.2(3) . . ?
C28D C23D H23D 108.6 . . ?
P2F C23F H23F 108.4 . . ?
C24F C23F P2F 109.7(3) . . ?
C24F C23F H23F 108.4 . . ?
C24F C23F C28F 110.8(4) . . ?
C28F C23F P2F 111.1(3) . . ?
C28F C23F H23F 108.4 . . ?
C23 C24 H24G 109.4 . . ?
C23 C24 H24H 109.4 . . ?
C23 C24 C25 111.2(4) . . ?
H24G C24 H24H 108.0 . . ?
C25 C24 H24G 109.4 . . ?
C25 C24 H24H 109.4 . . ?
C23B C24B H24A 109.5 . . ?
C23B C24B H24B 109.5 . . ?
C23B C24B C25B 110.8(4) . . ?
H24A C24B H24B 108.1 . . ?
C25B C24B H24A 109.5 . . ?
C25B C24B H24B 109.5 . . ?
C23D C24D H24C 109.5 . . ?
C23D C24D H24D 109.5 . . ?
H24C C24D H24D 108.1 . . ?
C25D C24D C23D 110.8(3) . . ?
C25D C24D H24C 109.5 . . ?
C25D C24D H24D 109.5 . . ?
C23F C24F H24E 109.5 . . ?
C23F C24F H24F 109.5 . . ?
C23F C24F C25F 110.9(4) . . ?
H24E C24F H24F 108.0 . . ?
C25F C24F H24E 109.5 . . ?
C25F C24F H24F 109.5 . . ?
C24 C25 H25G 109.3 . . ?
C24 C25 H25H 109.3 . . ?
H25G C25 H25H 107.9 . . ?
C26 C25 C24 111.8(4) . . ?
C26 C25 H25G 109.3 . . ?
C26 C25 H25H 109.3 . . ?
C24B C25B H25A 109.4 . . ?
C24B C25B H25B 109.4 . . ?
H25A C25B H25B 108.0 . . ?
C26B C25B C24B 111.2(3) . . ?
C26B C25B H25A 109.4 . . ?
C26B C25B H25B 109.4 . . ?
C24D C25D H25C 109.5 . . ?
C24D C25D H25D 109.5 . . ?
H25C C25D H25D 108.1 . . ?
C26D C25D C24D 110.7(3) . . ?
C26D C25D H25C 109.5 . . ?
C26D C25D H25D 109.5 . . ?
C24F C25F H25E 109.5 . . ?
C24F C25F H25F 109.5 . . ?
H25E C25F H25F 108.1 . . ?
C26F C25F C24F 110.8(4) . . ?
C26F C25F H25E 109.5 . . ?
C26F C25F H25F 109.5 . . ?
C25 C26 H26G 109.3 . . ?
C25 C26 H26H 109.3 . . ?
H26G C26 H26H 108.0 . . ?
C27 C26 C25 111.4(4) . . ?
C27 C26 H26G 109.3 . . ?
C27 C26 H26H 109.3 . . ?
C25B C26B H26A 109.4 . . ?
C25B C26B H26B 109.4 . . ?
H26A C26B H26B 108.0 . . ?
C27B C26B C25B 111.3(4) . . ?
C27B C26B H26A 109.4 . . ?
C27B C26B H26B 109.4 . . ?
C25D C26D H26C 109.4 . . ?
C25D C26D H26D 109.4 . . ?
C25D C26D C27D 111.1(4) . . ?
H26C C26D H26D 108.0 . . ?
C27D C26D H26C 109.4 . . ?
C27D C26D H26D 109.4 . . ?
C25F C26F H26E 109.4 . . ?
C25F C26F H26F 109.4 . . ?
H26E C26F H26F 108.0 . . ?
C27F C26F C25F 111.2(4) . . ?
C27F C26F H26E 109.4 . . ?
C27F C26F H26F 109.4 . . ?
C26 C27 H27G 109.3 . . ?
C26 C27 H27H 109.3 . . ?
C26 C27 C28 111.6(4) . . ?
H27G C27 H27H 108.0 . . ?
C28 C27 H27G 109.3 . . ?
C28 C27 H27H 109.3 . . ?
C26B C27B H27A 109.3 . . ?
C26B C27B H27B 109.3 . . ?
C26B C27B C28B 111.6(4) . . ?
H27A C27B H27B 108.0 . . ?
C28B C27B H27A 109.3 . . ?
C28B C27B H27B 109.3 . . ?
C26D C27D H27C 109.1 . . ?
C26D C27D H27D 109.1 . . ?
H27C C27D H27D 107.8 . . ?
C28D C27D C26D 112.5(4) . . ?
C28D C27D H27C 109.1 . . ?
C28D C27D H27D 109.1 . . ?
C26F C27F H27E 109.2 . . ?
C26F C27F H27F 109.2 . . ?
C26F C27F C28F 111.9(4) . . ?
H27E C27F H27F 107.9 . . ?
C28F C27F H27E 109.2 . . ?
C28F C27F H27F 109.2 . . ?
C23 C28 C27 111.4(3) . . ?
C23 C28 H28G 109.4 . . ?
C23 C28 H28H 109.4 . . ?
C27 C28 H28G 109.4 . . ?
C27 C28 H28H 109.4 . . ?
H28G C28 H28H 108.0 . . ?
C23B C28B C27B 111.0(3) . . ?
C23B C28B H28A 109.4 . . ?
C23B C28B H28B 109.4 . . ?
C27B C28B H28A 109.4 . . ?
C27B C28B H28B 109.4 . . ?
H28A C28B H28B 108.0 . . ?
C23D C28D H28C 109.7 . . ?
C23D C28D H28D 109.7 . . ?
C27D C28D C23D 109.8(3) . . ?
C27D C28D H28C 109.7 . . ?
C27D C28D H28D 109.7 . . ?
H28C C28D H28D 108.2 . . ?
C23F C28F C27F 110.3(4) . . ?
C23F C28F H28E 109.6 . . ?
C23F C28F H28F 109.6 . . ?
C27F C28F H28E 109.6 . . ?
C27F C28F H28F 109.6 . . ?
H28E C28F H28F 108.1 . . ?
P1B C5B H5B 104.5 . . ?
C6B C5B P1B 111.7(17) . . ?
C6B C5B H5B 104.5 . . ?
C10B C5B P1B 120.4(14) . . ?
C10B C5B H5B 104.5 . . ?
C10B C5B C6B 109.8(19) . . ?
C5B C6B H6BA 109.9 . . ?
C5B C6B H6BB 109.9 . . ?
H6BA C6B H6BB 108.3 . . ?
C7B C6B C5B 109(2) . . ?
C7B C6B H6BA 109.9 . . ?
C7B C6B H6BB 109.9 . . ?
C6B C7B H7BA 108.8 . . ?
C6B C7B H7BB 108.8 . . ?
H7BA C7B H7BB 107.6 . . ?
C8B C7B C6B 114(2) . . ?
C8B C7B H7BA 108.8 . . ?
C8B C7B H7BB 108.8 . . ?
C7B C8B H8BA 115.4 . . ?
C7B C8B H8BB 115.4 . . ?
C7B C8B C9B 79.1(17) . . ?
H8BA C8B H8BB 112.4 . . ?
C9B C8B H8BA 115.4 . . ?
C9B C8B H8BB 115.4 . . ?
C8B C9B H9BA 113.9 . . ?
C8B C9B H9BB 113.9 . . ?
C8B C9B C10B 88.6(12) . . ?
H9BA C9B H9BB 111.1 . . ?
C10B C9B H9BA 113.9 . . ?
C10B C9B H9BB 113.9 . . ?
C5B C10B C9B 83.1(13) . . ?
C5B C10B H10A 114.8 . . ?
C5B C10B H10B 114.8 . . ?
C9B C10B H10A 114.8 . . ?
C9B C10B H10B 114.8 . . ?
H10A C10B H10B 111.9 . . ?
P1D C11D H11D 107.0 . . ?
C12D C11D P1D 114.1(4) . . ?
C12D C11D H11D 107.0 . . ?
C12D C11D C16D 110.2(5) . . ?
C16D C11D P1D 111.2(4) . . ?
C16D C11D H11D 107.0 . . ?
C11D C12D H12C 109.5 . . ?
C11D C12D H12D 109.5 . . ?
C11D C12D C13D 110.6(5) . . ?
H12C C12D H12D 108.1 . . ?
C13D C12D H12C 109.5 . . ?
C13D C12D H12D 109.5 . . ?
C12D C13D H13C 109.5 . . ?
C12D C13D H13D 109.5 . . ?
H13C C13D H13D 108.1 . . ?
C14D C13D C12D 110.5(6) . . ?
C14D C13D H13C 109.5 . . ?
C14D C13D H13D 109.5 . . ?
C13D C14D H14C 109.4 . . ?
C13D C14D H14D 109.4 . . ?
H14C C14D H14D 108.0 . . ?
C15D C14D C13D 111.0(6) . . ?
C15D C14D H14C 109.4 . . ?
C15D C14D H14D 109.4 . . ?
C14D C15D H15C 109.5 . . ?
C14D C15D H15D 109.5 . . ?
C14D C15D C16D 110.7(6) . . ?
H15C C15D H15D 108.1 . . ?
C16D C15D H15C 109.5 . . ?
C16D C15D H15D 109.5 . . ?
C11D C16D C15D 110.3(5) . . ?
C11D C16D H16C 109.6 . . ?
C11D C16D H16D 109.6 . . ?
C15D C16D H16C 109.6 . . ?
C15D C16D H16D 109.6 . . ?
H16C C16D H16D 108.1 . . ?
P2F C17F H17F 107.2 . . ?
C18F C17F P2F 113.6(5) . . ?
C18F C17F H17F 107.2 . . ?
C18F C17F C22F 109.6(7) . . ?
C22F C17F P2F 111.8(6) . . ?
C22F C17F H17F 107.2 . . ?
C17F C18F H18E 109.2 . . ?
C17F C18F H18F 109.2 . . ?
C17F C18F C19F 112.1(7) . . ?
H18E C18F H18F 107.9 . . ?
C19F C18F H18E 109.2 . . ?
C19F C18F H18F 109.2 . . ?
C18F C19F H19E 109.0 . . ?
C18F C19F H19F 109.0 . . ?
C18F C19F C20F 112.9(7) . . ?
H19E C19F H19F 107.8 . . ?
C20F C19F H19E 109.0 . . ?
C20F C19F H19F 109.0 . . ?
C19F C20F H20E 109.7 . . ?
C19F C20F H20F 109.7 . . ?
H20E C20F H20F 108.2 . . ?
C21F C20F C19F 109.8(8) . . ?
C21F C20F H20E 109.7 . . ?
C21F C20F H20F 109.7 . . ?
C20F C21F H21E 110.7 . . ?
C20F C21F H21F 110.7 . . ?
C20F C21F C22F 105.1(7) . . ?
H21E C21F H21F 108.8 . . ?
C22F C21F H21E 110.7 . . ?
C22F C21F H21F 110.7 . . ?
C17F C22F C21F 106.3(6) . . ?
C17F C22F H22E 110.5 . . ?
C17F C22F H22F 110.5 . . ?
C21F C22F H22E 110.5 . . ?
C21F C22F H22F 110.5 . . ?
H22E C22F H22F 108.7 . . ?
P1B C5C H5C 107.4 . . ?
C6C C5C P1B 112.4(8) . . ?
C6C C5C H5C 107.4 . . ?
C6C C5C C10C 110.2(13) . . ?
C10C C5C P1B 111.8(11) . . ?
C10C C5C H5C 107.4 . . ?
C5C C6C H6CA 105.9 . . ?
C5C C6C H6CB 105.9 . . ?
C5C C6C C7C 125.6(10) . . ?
H6CA C6C H6CB 106.2 . . ?
C7C C6C H6CA 105.9 . . ?
C7C C6C H6CB 105.9 . . ?
C6C C7C H7CA 110.2 . . ?
C6C C7C H7CB 110.2 . . ?
C6C C7C C8C 107.7(8) . . ?
H7CA C7C H7CB 108.5 . . ?
C8C C7C H7CA 110.2 . . ?
C8C C7C H7CB 110.2 . . ?
C7C C8C H8CA 106.1 . . ?
C7C C8C H8CB 106.1 . . ?
H8CA C8C H8CB 106.3 . . ?
C9C C8C C7C 124.7(11) . . ?
C9C C8C H8CA 106.1 . . ?
C9C C8C H8CB 106.1 . . ?
C8C C9C H9CA 109.3 . . ?
C8C C9C H9CB 109.3 . . ?
C8C C9C C10C 111.5(12) . . ?
H9CA C9C H9CB 108.0 . . ?
C10C C9C H9CA 109.3 . . ?
C10C C9C H9CB 109.3 . . ?
C5C C10C C9C 107.1(12) . . ?
C5C C10C H10C 110.3 . . ?
C5C C10C H10D 110.3 . . ?
C9C C10C H10C 110.3 . . ?
C9C C10C H10D 110.3 . . ?
H10C C10C H10D 108.5 . . ?
P1D C11E H11E 110.4 . . ?
C12E C11E P1D 108.1(6) . . ?
C12E C11E H11E 110.4 . . ?
C16E C11E P1D 107.8(6) . . ?
C16E C11E H11E 110.4 . . ?
C16E C11E C12E 109.9(9) . . ?
C11E C12E H12E 109.2 . . ?
C11E C12E H12F 109.2 . . ?
C11E C12E C13E 111.9(8) . . ?
H12E C12E H12F 107.9 . . ?
C13E C12E H12E 109.2 . . ?
C13E C12E H12F 109.2 . . ?
C12E C13E H13E 109.3 . . ?
C12E C13E H13F 109.3 . . ?
H13E C13E H13F 108.0 . . ?
C14E C13E C12E 111.4(9) . . ?
C14E C13E H13E 109.3 . . ?
C14E C13E H13F 109.3 . . ?
C13E C14E H14E 109.3 . . ?
C13E C14E H14F 109.3 . . ?
H14E C14E H14F 107.9 . . ?
C15E C14E C13E 111.8(9) . . ?
C15E C14E H14E 109.3 . . ?
C15E C14E H14F 109.3 . . ?
C14E C15E H15E 109.7 . . ?
C14E C15E H15F 109.7 . . ?
C14E C15E C16E 109.8(9) . . ?
H15E C15E H15F 108.2 . . ?
C16E C15E H15E 109.7 . . ?
C16E C15E H15F 109.7 . . ?
C11E C16E C15E 109.4(8) . . ?
C11E C16E H16E 109.8 . . ?
C11E C16E H16F 109.8 . . ?
C15E C16E H16E 109.8 . . ?
C15E C16E H16F 109.8 . . ?
H16E C16E H16F 108.2 . . ?
P2F C17G H17G 90.5 . . ?
C18G C17G P2F 130.8(9) . . ?
C18G C17G H17G 90.5 . . ?
C18G C17G C22G 116.2(8) . . ?
C22G C17G P2F 113.1(6) . . ?
C22G C17G H17G 90.5 . . ?
C17G C18G H18G 109.2 . . ?
C17G C18G H18H 109.2 . . ?
C17G C18G C19G 112.0(11) . . ?
H18G C18G H18H 107.9 . . ?
C19G C18G H18G 109.2 . . ?
C19G C18G H18H 109.2 . . ?
C18G C19G H19G 108.0 . . ?
C18G C19G H19H 108.0 . . ?
H19G C19G H19H 107.3 . . ?
C20G C19G C18G 117.1(11) . . ?
C20G C19G H19G 108.0 . . ?
C20G C19G H19H 108.0 . . ?
C19G C20G H20G 109.9 . . ?
C19G C20G H20H 109.9 . . ?
H20G C20G H20H 108.3 . . ?
C21G C20G C19G 109.0(12) . . ?
C21G C20G H20G 109.9 . . ?
C21G C20G H20H 109.9 . . ?
C20G C21G H21G 110.5 . . ?
C20G C21G H21H 110.5 . . ?
C20G C21G C22G 106.0(11) . . ?
H21G C21G H21H 108.7 . . ?
C22G C21G H21G 110.5 . . ?
C22G C21G H21H 110.5 . . ?
C17G C22G C21G 110.2(11) . . ?
C17G C22G H22G 109.6 . . ?
C17G C22G H22H 109.6 . . ?
C21G C22G H22G 109.6 . . ?
C21G C22G H22H 109.6 . . ?
H22G C22G H22H 108.1 . . ?

loop_
_geom_bond_atom_site_label_1
_geom_bond_atom_site_label_2
_geom_bond_distance
_geom_bond_site_symmetry_2
_geom_bond_publ_flag
Br1 Fe1 2.3537(7) . ?
Br1B Fe1B 2.3554(7) . ?
Br1D Fe1D 2.3829(7) . ?
Br1F Fe1F 2.3823(7) . ?
Br2 Fe1 2.3872(7) . ?
Br2B Fe1B 2.3888(7) . ?
Br2D Fe1D 2.3585(7) . ?
Br2F Fe1F 2.3604(7) . ?
Fe1 P1 2.4784(11) . ?
Fe1 P2 2.4413(11) . ?
Fe1B P1B 2.4736(12) . ?
Fe1B P2B 2.4403(11) . ?
Fe1D P1D 2.4577(11) . ?
Fe1D P2D 2.4502(11) . ?
Fe1F P1F 2.4505(11) . ?
Fe1F P2F 2.4608(12) . ?
S1 C1 1.715(4) . ?
S1 C4 1.710(4) . ?
S1B C1B 1.703(5) . ?
S1B C4B 1.707(4) . ?
S1D C1D 1.709(5) . ?
S1D C4D 1.699(5) . ?
S1F C1F 1.699(5) . ?
S1F C4F 1.696(7) . ?
P1 C2 1.819(4) . ?
P1 C5 1.853(4) . ?
P1 C11 1.854(4) . ?
P1B C2B 1.812(4) . ?
P1B C11B 1.851(4) . ?
P1B C5B 1.88(3) . ?
P1B C5C 1.843(15) . ?
P1D C2D 1.818(4) . ?
P1D C5D 1.846(4) . ?
P1D C11D 1.878(5) . ?
P1D C11E 1.869(7) . ?
P1F C2F 1.823(4) . ?
P1F C5F 1.844(4) . ?
P1F C11F 1.854(4) . ?
P2 C3 1.814(3) . ?
P2 C17 1.845(4) . ?
P2 C23 1.850(4) . ?
P2B C3B 1.821(4) . ?
P2B C17B 1.846(4) . ?
P2B C23B 1.855(4) . ?
P2D C3D 1.824(4) . ?
P2D C17D 1.840(4) . ?
P2D C23D 1.843(4) . ?
P2F C3F 1.822(5) . ?
P2F C23F 1.845(4) . ?
P2F C17F 1.849(6) . ?
P2F C17G 1.852(8) . ?
C1 H1 0.9500 . ?
C1 C2 1.371(5) . ?
C1B H1B 0.9500 . ?
C1B C2B 1.369(5) . ?
C1D H1D 0.9500 . ?
C1D C2D 1.370(6) . ?
C1F H1F 0.9500 . ?
C1F C2F 1.359(6) . ?
C2 C3 1.435(5) . ?
C2B C3B 1.435(5) . ?
C2D C3D 1.426(6) . ?
C2F C3F 1.428(6) . ?
C3 C4 1.365(5) . ?
C3B C4B 1.366(5) . ?
C3D C4D 1.370(6) . ?
C3F C4F 1.370(6) . ?
C4 H4 0.9500 . ?
C4B H4B 0.9500 . ?
C4D H4D 0.9500 . ?
C4F H4F 0.9500 . ?
C5 H5 1.0000 . ?
C5 C6 1.525(5) . ?
C5 C10 1.529(5) . ?
C6 H6A 0.9900 . ?
C6 H6B 0.9900 . ?
C6 C7 1.536(6) . ?
C7 H7A 0.9900 . ?
C7 H7B 0.9900 . ?
C7 C8 1.524(6) . ?
C8 H8A 0.9900 . ?
C8 H8B 0.9900 . ?
C8 C9 1.517(6) . ?
C9 H9A 0.9900 . ?
C9 H9B 0.9900 . ?
C9 C10 1.547(5) . ?
C10 H10I 0.9900 . ?
C10 H10J 0.9900 . ?
C5D H5D 1.0000 . ?
C5D C6D 1.533(5) . ?
C5D C10D 1.535(6) . ?
C5F H5F 1.0000 . ?
C5F C6F 1.535(5) . ?
C5F C10F 1.537(6) . ?
C6D H6DA 0.9900 . ?
C6D H6DB 0.9900 . ?
C6D C7D 1.531(6) . ?
C6F H6FA 0.9900 . ?
C6F H6FB 0.9900 . ?
C6F C7F 1.529(6) . ?
C7D H7DA 0.9900 . ?
C7D H7DB 0.9900 . ?
C7D C8D 1.516(7) . ?
C7F H7FA 0.9900 . ?
C7F H7FB 0.9900 . ?
C7F C8F 1.516(7) . ?
C8D H8DA 0.9900 . ?
C8D H8DB 0.9900 . ?
C8D C9D 1.536(7) . ?
C8F H8FA 0.9900 . ?
C8F H8FB 0.9900 . ?
C8F C9F 1.522(7) . ?
C9D H9DA 0.9900 . ?
C9D H9DB 0.9900 . ?
C9D C10D 1.523(7) . ?
C9F H9FA 0.9900 . ?
C9F H9FB 0.9900 . ?
C9F C10F 1.530(6) . ?
C10D H10E 0.9900 . ?
C10D H10F 0.9900 . ?
C10F H10G 0.9900 . ?
C10F H10H 0.9900 . ?
C11 H11 1.0000 . ?
C11 C12 1.531(6) . ?
C11 C16 1.532(5) . ?
C11B H11B 1.0000 . ?
C11B C12B 1.534(6) . ?
C11B C16B 1.529(6) . ?
C11F H11F 1.0000 . ?
C11F C12F 1.497(6) . ?
C11F C16F 1.540(6) . ?
C12 H12I 0.9900 . ?
C12 H12J 0.9900 . ?
C12 C13 1.532(6) . ?
C12B H12A 0.9900 . ?
C12B H12B 0.9900 . ?
C12B C13B 1.534(6) . ?
C12F H12G 0.9900 . ?
C12F H12H 0.9900 . ?
C12F C13F 1.550(7) . ?
C13 H13I 0.9900 . ?
C13 H13J 0.9900 . ?
C13 C14 1.518(6) . ?
C13B H13A 0.9900 . ?
C13B H13B 0.9900 . ?
C13B C14B 1.512(7) . ?
C13F H13G 0.9900 . ?
C13F H13H 0.9900 . ?
C13F C14F 1.531(9) . ?
C14 H14I 0.9900 . ?
C14 H14J 0.9900 . ?
C14 C15 1.520(6) . ?
C14B H14A 0.9900 . ?
C14B H14B 0.9900 . ?
C14B C15B 1.514(7) . ?
C14F H14G 0.9900 . ?
C14F H14H 0.9900 . ?
C14F C15F 1.459(8) . ?
C15 H15I 0.9900 . ?
C15 H15J 0.9900 . ?
C15 C16 1.524(5) . ?
C15B H15A 0.9900 . ?
C15B H15B 0.9900 . ?
C15B C16B 1.528(6) . ?
C15F H15G 0.9900 . ?
C15F H15H 0.9900 . ?
C15F C16F 1.573(7) . ?
C16 H16I 0.9900 . ?
C16 H16J 0.9900 . ?
C16B H16A 0.9900 . ?
C16B H16B 0.9900 . ?
C16F H16G 0.9900 . ?
C16F H16H 0.9900 . ?
C17 H17 1.0000 . ?
C17 C18 1.539(5) . ?
C17 C22 1.539(5) . ?
C17B H17B 1.0000 . ?
C17B C18B 1.537(5) . ?
C17B C22B 1.534(5) . ?
C17D H17D 1.0000 . ?
C17D C18D 1.514(6) . ?
C17D C22D 1.506(6) . ?
C18 H18I 0.9900 . ?
C18 H18J 0.9900 . ?
C18 C19 1.532(5) . ?
C18B H18A 0.9900 . ?
C18B H18B 0.9900 . ?
C18B C19B 1.537(6) . ?
C18D H18C 0.9900 . ?
C18D H18D 0.9900 . ?
C18D C19D 1.536(7) . ?
C19 H19I 0.9900 . ?
C19 H19J 0.9900 . ?
C19 C20 1.516(6) . ?
C19B H19A 0.9900 . ?
C19B H19B 0.9900 . ?
C19B C20B 1.507(6) . ?
C19D H19C 0.9900 . ?
C19D H19D 0.9900 . ?
C19D C20D 1.506(7) . ?
C20 H20I 0.9900 . ?
C20 H20J 0.9900 . ?
C20 C21 1.521(6) . ?
C20B H20A 0.9900 . ?
C20B H20B 0.9900 . ?
C20B C21B 1.524(7) . ?
C20D H20C 0.9900 . ?
C20D H20D 0.9900 . ?
C20D C21D 1.543(8) . ?
C21 H21I 0.9900 . ?
C21 H21J 0.9900 . ?
C21 C22 1.531(5) . ?
C21B H21A 0.9900 . ?
C21B H21B 0.9900 . ?
C21B C22B 1.533(5) . ?
C21D H21C 0.9900 . ?
C21D H21D 0.9900 . ?
C21D C22D 1.541(7) . ?
C22 H22I 0.9900 . ?
C22 H22J 0.9900 . ?
C22B H22A 0.9900 . ?
C22B H22B 0.9900 . ?
C22D H22C 0.9900 . ?
C22D H22D 0.9900 . ?
C23 H23 1.0000 . ?
C23 C24 1.521(6) . ?
C23 C28 1.532(5) . ?
C23B H23B 1.0000 . ?
C23B C24B 1.519(6) . ?
C23B C28B 1.528(5) . ?
C23D H23D 1.0000 . ?
C23D C24D 1.530(5) . ?
C23D C28D 1.540(5) . ?
C23F H23F 1.0000 . ?
C23F C24F 1.522(6) . ?
C23F C28F 1.523(6) . ?
C24 H24G 0.9900 . ?
C24 H24H 0.9900 . ?
C24 C25 1.529(5) . ?
C24B H24A 0.9900 . ?
C24B H24B 0.9900 . ?
C24B C25B 1.538(6) . ?
C24D H24C 0.9900 . ?
C24D H24D 0.9900 . ?
C24D C25D 1.529(5) . ?
C24F H24E 0.9900 . ?
C24F H24F 0.9900 . ?
C24F C25F 1.529(6) . ?
C25 H25G 0.9900 . ?
C25 H25H 0.9900 . ?
C25 C26 1.518(6) . ?
C25B H25A 0.9900 . ?
C25B H25B 0.9900 . ?
C25B C26B 1.516(6) . ?
C25D H25C 0.9900 . ?
C25D H25D 0.9900 . ?
C25D C26D 1.522(6) . ?
C25F H25E 0.9900 . ?
C25F H25F 0.9900 . ?
C25F C26F 1.515(6) . ?
C26 H26G 0.9900 . ?
C26 H26H 0.9900 . ?
C26 C27 1.509(7) . ?
C26B H26A 0.9900 . ?
C26B H26B 0.9900 . ?
C26B C27B 1.515(6) . ?
C26D H26C 0.9900 . ?
C26D H26D 0.9900 . ?
C26D C27D 1.523(7) . ?
C26F H26E 0.9900 . ?
C26F H26F 0.9900 . ?
C26F C27F 1.513(8) . ?
C27 H27G 0.9900 . ?
C27 H27H 0.9900 . ?
C27 C28 1.533(6) . ?
C27B H27A 0.9900 . ?
C27B H27B 0.9900 . ?
C27B C28B 1.537(5) . ?
C27D H27C 0.9900 . ?
C27D H27D 0.9900 . ?
C27D C28D 1.523(6) . ?
C27F H27E 0.9900 . ?
C27F H27F 0.9900 . ?
C27F C28F 1.524(7) . ?
C28 H28G 0.9900 . ?
C28 H28H 0.9900 . ?
C28B H28A 0.9900 . ?
C28B H28B 0.9900 . ?
C28D H28C 0.9900 . ?
C28D H28D 0.9900 . ?
C28F H28E 0.9900 . ?
C28F H28F 0.9900 . ?
C5B H5B 1.0000 . ?
C5B C6B 1.58(2) . ?
C5B C10B 1.56(2) . ?
C6B H6BA 0.9900 . ?
C6B H6BB 0.9900 . ?
C6B C7B 1.58(3) . ?
C7B H7BA 0.9900 . ?
C7B H7BB 0.9900 . ?
C7B C8B 1.49(3) . ?
C8B H8BA 0.9900 . ?
C8B H8BB 0.9900 . ?
C8B C9B 1.74(2) . ?
C9B H9BA 0.9900 . ?
C9B H9BB 0.9900 . ?
C9B C10B 1.92(2) . ?
C10B H10A 0.9900 . ?
C10B H10B 0.9900 . ?
C11D H11D 1.0000 . ?
C11D C12D 1.519(7) . ?
C11D C16D 1.521(7) . ?
C12D H12C 0.9900 . ?
C12D H12D 0.9900 . ?
C12D C13D 1.537(7) . ?
C13D H13C 0.9900 . ?
C13D H13D 0.9900 . ?
C13D C14D 1.527(8) . ?
C14D H14C 0.9900 . ?
C14D H14D 0.9900 . ?
C14D C15D 1.513(8) . ?
C15D H15C 0.9900 . ?
C15D H15D 0.9900 . ?
C15D C16D 1.559(7) . ?
C16D H16C 0.9900 . ?
C16D H16D 0.9900 . ?
C17F H17F 1.0000 . ?
C17F C18F 1.504(7) . ?
C17F C22F 1.508(8) . ?
C18F H18E 0.9900 . ?
C18F H18F 0.9900 . ?
C18F C19F 1.526(7) . ?
C19F H19E 0.9900 . ?
C19F H19F 0.9900 . ?
C19F C20F 1.533(8) . ?
C20F H20E 0.9900 . ?
C20F H20F 0.9900 . ?
C20F C21F 1.520(8) . ?
C21F H21E 0.9900 . ?
C21F H21F 0.9900 . ?
C21F C22F 1.621(8) . ?
C22F H22E 0.9900 . ?
C22F H22F 0.9900 . ?
C5C H5C 1.0000 . ?
C5C C6C 1.509(8) . ?
C5C C10C 1.515(9) . ?
C6C H6CA 0.9900 . ?
C6C H6CB 0.9900 . ?
C6C C7C 1.527(8) . ?
C7C H7CA 0.9900 . ?
C7C H7CB 0.9900 . ?
C7C C8C 1.546(9) . ?
C8C H8CA 0.9900 . ?
C8C H8CB 0.9900 . ?
C8C C9C 1.516(9) . ?
C9C H9CA 0.9900 . ?
C9C H9CB 0.9900 . ?
C9C C10C 1.568(9) . ?
C10C H10C 0.9900 . ?
C10C H10D 0.9900 . ?
C11E H11E 1.0000 . ?
C11E C12E 1.523(8) . ?
C11E C16E 1.520(9) . ?
C12E H12E 0.9900 . ?
C12E H12F 0.9900 . ?
C12E C13E 1.536(8) . ?
C13E H13E 0.9900 . ?
C13E H13F 0.9900 . ?
C13E C14E 1.527(9) . ?
C14E H14E 0.9900 . ?
C14E H14F 0.9900 . ?
C14E C15E 1.515(9) . ?
C15E H15E 0.9900 . ?
C15E H15F 0.9900 . ?
C15E C16E 1.567(8) . ?
C16E H16E 0.9900 . ?
C16E H16F 0.9900 . ?
C17G H17G 1.0000 . ?
C17G C18G 1.509(9) . ?
C17G C22G 1.512(9) . ?
C18G H18G 0.9900 . ?
C18G H18H 0.9900 . ?
C18G C19G 1.552(9) . ?
C19G H19G 0.9900 . ?
C19G H19H 0.9900 . ?
C19G C20G 1.537(9) . ?
C20G H20G 0.9900 . ?
C20G H20H 0.9900 . ?
C20G C21G 1.517(10) . ?
C21G H21G 0.9900 . ?
C21G H21H 0.9900 . ?
C21G C22G 1.568(9) . ?
C22G H22G 0.9900 . ?
C22G H22H 0.9900 . ?

loop_
_geom_torsion_atom_site_label_1
_geom_torsion_atom_site_label_2
_geom_torsion_atom_site_label_3
_geom_torsion_atom_site_label_4
_geom_torsion
_geom_torsion_site_symmetry_1
_geom_torsion_site_symmetry_2
_geom_torsion_site_symmetry_3
_geom_torsion_site_symmetry_4
_geom_torsion_publ_flag
Fe1 P1 C2 C1 173.0(3) . . . . ?
Fe1 P1 C2 C3 -1.2(3) . . . . ?
Fe1 P1 C5 C6 43.1(3) . . . . ?
Fe1 P1 C5 C10 170.7(3) . . . . ?
Fe1 P1 C11 C12 67.4(3) . . . . ?
Fe1 P1 C11 C16 -54.7(3) . . . . ?
Fe1 P2 C3 C2 6.1(3) . . . . ?
Fe1 P2 C3 C4 -172.3(3) . . . . ?
Fe1 P2 C17 C18 58.8(3) . . . . ?
Fe1 P2 C17 C22 -62.8(3) . . . . ?
Fe1 P2 C23 C24 176.1(2) . . . . ?
Fe1 P2 C23 C28 -57.6(3) . . . . ?
Fe1B P1B C2B C1B -173.8(3) . . . . ?
Fe1B P1B C2B C3B 1.5(3) . . . . ?
Fe1B P1B C11B C12B -67.9(3) . . . . ?
Fe1B P1B C11B C16B 54.6(3) . . . . ?
Fe1B P1B C5B C6B -33(2) . . . . ?
Fe1B P1B C5B C10B -163.8(11) . . . . ?
Fe1B P1B C5C C6C 179.6(9) . . . . ?
Fe1B P1B C5C C10C -55.9(15) . . . . ?
Fe1B P2B C3B C2B -4.4(3) . . . . ?
Fe1B P2B C3B C4B 173.9(3) . . . . ?
Fe1B P2B C17B C18B -58.9(3) . . . . ?
Fe1B P2B C17B C22B 63.5(3) . . . . ?
Fe1B P2B C23B C24B -174.2(2) . . . . ?
Fe1B P2B C23B C28B 59.1(3) . . . . ?
Fe1D P1D C2D C1D 176.3(4) . . . . ?
Fe1D P1D C2D C3D -1.8(4) . . . . ?
Fe1D P1D C5D C6D -58.5(3) . . . . ?
Fe1D P1D C5D C10D 63.2(3) . . . . ?
Fe1D P1D C11D C12D -165.5(5) . . . . ?
Fe1D P1D C11D C16D 69.0(5) . . . . ?
Fe1D P1D C11E C12E 59.1(9) . . . . ?
Fe1D P1D C11E C16E -59.6(8) . . . . ?
Fe1D P2D C3D C2D 1.6(4) . . . . ?
Fe1D P2D C3D C4D -175.1(4) . . . . ?
Fe1D P2D C17D C18D -60.3(4) . . . . ?
Fe1D P2D C17D C22D 168.4(4) . . . . ?
Fe1D P2D C23D C24D -65.8(3) . . . . ?
Fe1D P2D C23D C28D 56.1(3) . . . . ?
Fe1F P1F C2F C1F 176.7(4) . . . . ?
Fe1F P1F C2F C3F -1.2(4) . . . . ?
Fe1F P1F C5F C6F -58.3(3) . . . . ?
Fe1F P1F C5F C10F 63.4(3) . . . . ?
Fe1F P1F C11F C12F -163.3(4) . . . . ?
Fe1F P1F C11F C16F 68.2(4) . . . . ?
Fe1F P2F C3F C2F 0.8(4) . . . . ?
Fe1F P2F C3F C4F -175.5(4) . . . . ?
Fe1F P2F C23F C24F -64.4(3) . . . . ?
Fe1F P2F C23F C28F 58.3(4) . . . . ?
Fe1F P2F C17F C18F -60.4(8) . . . . ?
Fe1F P2F C17F C22F 174.9(7) . . . . ?
Fe1F P2F C17G C18G 143(2) . . . . ?
Fe1F P2F C17G C22G -39(2) . . . . ?
S1 C1 C2 P1 -174.8(2) . . . . ?
S1 C1 C2 C3 -0.3(4) . . . . ?
S1B C1B C2B P1B 176.2(2) . . . . ?
S1B C1B C2B C3B 0.5(4) . . . . ?
S1D C1D C2D P1D -178.3(3) . . . . ?
S1D C1D C2D C3D 0.0(6) . . . . ?
S1F C1F C2F P1F -178.4(3) . . . . ?
S1F C1F C2F C3F -0.3(5) . . . . ?
P1 C2 C3 P2 -3.4(4) . . . . ?
P1 C2 C3 C4 175.2(3) . . . . ?
P1 C5 C6 C7 -171.7(3) . . . . ?
P1 C5 C10 C9 172.8(3) . . . . ?
P1 C11 C12 C13 -173.0(3) . . . . ?
P1 C11 C16 C15 173.1(3) . . . . ?
P1B C2B C3B P2B 2.0(4) . . . . ?
P1B C2B C3B C4B -176.5(3) . . . . ?
P1B C11B C12B C13B 174.4(3) . . . . ?
P1B C11B C16B C15B -174.1(3) . . . . ?
P1B C5B C6B C7B 171(2) . . . . ?
P1B C5B C10B C9B -159.8(16) . . . . ?
P1B C5C C6C C7C 169.1(12) . . . . ?
P1B C5C C10C C9C 173.9(12) . . . . ?
P1D C2D C3D P2D 0.1(5) . . . . ?
P1D C2D C3D C4D 177.3(4) . . . . ?
P1D C5D C6D C7D 179.3(3) . . . . ?
P1D C5D C10D C9D 179.6(3) . . . . ?
P1D C11D C12D C13D 175.4(5) . . . . ?
P1D C11D C16D C15D -174.7(5) . . . . ?
P1D C11E C12E C13E -174.6(9) . . . . ?
P1D C11E C16E C15E 177.4(8) . . . . ?
P1F C2F C3F P2F 0.3(5) . . . . ?
P1F C2F C3F C4F 177.2(4) . . . . ?
P1F C5F C6F C7F 179.5(3) . . . . ?
P1F C5F C10F C9F 179.3(3) . . . . ?
P1F C11F C12F C13F 172.5(4) . . . . ?
P1F C11F C16F C15F -170.2(4) . . . . ?
P2 C3 C4 S1 178.3(2) . . . . ?
P2 C17 C18 C19 -174.1(3) . . . . ?
P2 C17 C22 C21 174.8(3) . . . . ?
P2 C23 C24 C25 -179.3(3) . . . . ?
P2 C23 C28 C27 176.3(3) . . . . ?
P2B C3B C4B S1B -178.1(2) . . . . ?
P2B C17B C18B C19B 174.3(3) . . . . ?
P2B C17B C22B C21B -175.2(3) . . . . ?
P2B C23B C24B C25B 178.3(3) . . . . ?
P2B C23B C28B C27B -175.8(3) . . . . ?
P2D C3D C4D S1D 178.6(3) . . . . ?
P2D C17D C18D C19D 173.8(4) . . . . ?
P2D C17D C22D C21D -174.3(4) . . . . ?
P2D C23D C24D C25D -178.6(3) . . . . ?
P2D C23D C28D C27D -179.3(3) . . . . ?
P2F C3F C4F S1F 178.5(3) . . . . ?
P2F C23F C24F C25F 180.0(3) . . . . ?
P2F C23F C28F C27F -178.6(4) . . . . ?
P2F C17F C18F C19F 177.5(8) . . . . ?
P2F C17F C22F C21F -167.6(7) . . . . ?
P2F C17G C18G C19G 142.6(19) . . . . ?
P2F C17G C22G C21G 165.7(14) . . . . ?
C1 S1 C4 C3 0.1(3) . . . . ?
C1 C2 C3 P2 -178.3(3) . . . . ?
C1 C2 C3 C4 0.3(4) . . . . ?
C1B S1B C4B C3B -0.1(3) . . . . ?
C1B C2B C3B P2B 178.0(3) . . . . ?
C1B C2B C3B C4B -0.5(5) . . . . ?
C1D S1D C4D C3D -1.4(5) . . . . ?
C1D C2D C3D P2D -178.2(4) . . . . ?
C1D C2D C3D C4D -1.1(6) . . . . ?
C1F S1F C4F C3F -1.8(5) . . . . ?
C1F C2F C3F P2F -177.9(4) . . . . ?
C1F C2F C3F C4F -1.0(6) . . . . ?
C2 P1 C5 C6 -77.6(3) . . . . ?
C2 P1 C5 C10 50.0(3) . . . . ?
C2 P1 C11 C12 -178.5(3) . . . . ?
C2 P1 C11 C16 59.3(3) . . . . ?
C2 C3 C4 S1 -0.3(4) . . . . ?
C2B P1B C11B C12B 177.2(3) . . . . ?
C2B P1B C11B C16B -60.3(3) . . . . ?
C2B P1B C5B C6B 87.1(19) . . . . ?
C2B P1B C5B C10B -43.8(17) . . . . ?
C2B P1B C5C C6C -60.9(12) . . . . ?
C2B P1B C5C C10C 63.6(14) . . . . ?
C2B C3B C4B S1B 0.3(4) . . . . ?
C2D P1D C5D C6D 58.5(3) . . . . ?
C2D P1D C5D C10D -179.7(3) . . . . ?
C2D P1D C11D C12D 78.3(5) . . . . ?
C2D P1D C11D C16D -47.1(5) . . . . ?
C2D P1D C11E C12E -55.1(8) . . . . ?
C2D P1D C11E C16E -173.8(7) . . . . ?
C2D C3D C4D S1D 1.7(6) . . . . ?
C2F P1F C5F C6F 60.4(3) . . . . ?
C2F P1F C5F C10F -177.9(3) . . . . ?
C2F P1F C11F C12F 80.0(4) . . . . ?
C2F P1F C11F C16F -48.4(4) . . . . ?
C2F C3F C4F S1F 1.8(6) . . . . ?
C3 P2 C17 C18 -60.5(3) . . . . ?
C3 P2 C17 C22 177.9(2) . . . . ?
C3 P2 C23 C24 -67.5(3) . . . . ?
C3 P2 C23 C28 58.8(3) . . . . ?
C3B P2B C17B C18B 59.8(3) . . . . ?
C3B P2B C17B C22B -177.8(2) . . . . ?
C3B P2B C23B C24B 69.0(3) . . . . ?
C3B P2B C23B C28B -57.6(3) . . . . ?
C3D P2D C17D C18D 59.3(4) . . . . ?
C3D P2D C17D C22D -72.1(4) . . . . ?
C3D P2D C23D C24D 177.5(3) . . . . ?
C3D P2D C23D C28D -60.6(3) . . . . ?
C3F P2F C23F C24F 179.4(3) . . . . ?
C3F P2F C23F C28F -57.8(4) . . . . ?
C3F P2F C17F C18F 60.6(8) . . . . ?
C3F P2F C17F C22F -64.0(8) . . . . ?
C3F P2F C17G C18G -99(2) . . . . ?
C3F P2F C17G C22G 79.3(16) . . . . ?
C4 S1 C1 C2 0.1(3) . . . . ?
C4B S1B C1B C2B -0.2(3) . . . . ?
C4D S1D C1D C2D 0.8(4) . . . . ?
C4F S1F C1F C2F 1.2(4) . . . . ?
C5 P1 C2 C1 -58.0(4) . . . . ?
C5 P1 C2 C3 127.9(3) . . . . ?
C5 P1 C11 C12 -65.7(3) . . . . ?
C5 P1 C11 C16 172.1(3) . . . . ?
C5 C6 C7 C8 -55.8(5) . . . . ?
C6 C5 C10 C9 -58.2(5) . . . . ?
C6 C7 C8 C9 53.8(6) . . . . ?
C7 C8 C9 C10 -53.1(6) . . . . ?
C8 C9 C10 C5 55.6(6) . . . . ?
C10 C5 C6 C7 57.9(5) . . . . ?
C5D P1D C2D C1D 50.3(5) . . . . ?
C5D P1D C2D C3D -127.8(4) . . . . ?
C5D P1D C11D C12D -34.6(6) . . . . ?
C5D P1D C11D C16D -160.1(5) . . . . ?
C5D P1D C11E C12E -160.1(7) . . . . ?
C5D P1D C11E C16E 81.2(8) . . . . ?
C5D C6D C7D C8D -55.7(5) . . . . ?
C5F P1F C2F C1F 49.1(5) . . . . ?
C5F P1F C2F C3F -128.8(3) . . . . ?
C5F P1F C11F C12F -30.7(4) . . . . ?
C5F P1F C11F C16F -159.2(3) . . . . ?
C5F C6F C7F C8F -55.4(5) . . . . ?
C6D C5D C10D C9D -58.3(5) . . . . ?
C6D C7D C8D C9D 54.0(5) . . . . ?
C6F C5F C10F C9F -58.4(5) . . . . ?
C6F C7F C8F C9F 53.4(5) . . . . ?
C7D C8D C9D C10D -54.8(6) . . . . ?
C7F C8F C9F C10F -54.2(5) . . . . ?
C8D C9D C10D C5D 57.1(5) . . . . ?
C8F C9F C10F C5F 56.7(5) . . . . ?
C10D C5D C6D C7D 57.3(5) . . . . ?
C10F C5F C6F C7F 57.7(4) . . . . ?
C11 P1 C2 C1 53.5(4) . . . . ?
C11 P1 C2 C3 -120.6(3) . . . . ?
C11 P1 C5 C6 172.7(3) . . . . ?
C11 P1 C5 C10 -59.7(3) . . . . ?
C11 C12 C13 C14 55.1(5) . . . . ?
C11B P1B C2B C1B -53.0(4) . . . . ?
C11B P1B C2B C3B 122.4(3) . . . . ?
C11B P1B C5B C6B -165.5(18) . . . . ?
C11B P1B C5B C10B 63.5(17) . . . . ?
C11B P1B C5C C6C 51.4(12) . . . . ?
C11B P1B C5C C10C 175.9(13) . . . . ?
C11B C12B C13B C14B -55.4(5) . . . . ?
C11F P1F C2F C1F -64.1(5) . . . . ?
C11F P1F C2F C3F 118.0(4) . . . . ?
C11F P1F C5F C6F 174.4(3) . . . . ?
C11F P1F C5F C10F -63.8(3) . . . . ?
C11F C12F C13F C14F 57.9(7) . . . . ?
C12 C11 C16 C15 52.6(4) . . . . ?
C12 C13 C14 C15 -57.3(5) . . . . ?
C12B C11B C16B C15B -53.3(5) . . . . ?
C12B C13B C14B C15B 57.7(5) . . . . ?
C12F C11F C16F C15F 58.0(6) . . . . ?
C12F C13F C14F C15F -57.1(7) . . . . ?
C13 C14 C15 C16 57.0(5) . . . . ?
C13B C14B C15B C16B -57.8(5) . . . . ?
C13F C14F C15F C16F 55.4(7) . . . . ?
C14 C15 C16 C11 -54.8(4) . . . . ?
C14B C15B C16B C11B 55.3(5) . . . . ?
C14F C15F C16F C11F -55.2(6) . . . . ?
C16 C11 C12 C13 -52.6(4) . . . . ?
C16B C11B C12B C13B 53.5(5) . . . . ?
C16F C11F C12F C13F -59.6(6) . . . . ?
C17 P2 C3 C2 132.7(3) . . . . ?
C17 P2 C3 C4 -45.7(4) . . . . ?
C17 P2 C23 C24 44.4(3) . . . . ?
C17 P2 C23 C28 170.7(3) . . . . ?
C17 C18 C19 C20 55.9(5) . . . . ?
C17B P2B C3B C2B -129.9(3) . . . . ?
C17B P2B C3B C4B 48.4(4) . . . . ?
C17B P2B C23B C24B -43.2(3) . . . . ?
C17B P2B C23B C28B -169.8(3) . . . . ?
C17B C18B C19B C20B -55.8(5) . . . . ?
C17D P2D C3D C2D -124.7(4) . . . . ?
C17D P2D C3D C4D 58.7(5) . . . . ?
C17D P2D C23D C24D 65.4(3) . . . . ?
C17D P2D C23D C28D -172.8(3) . . . . ?
C17D C18D C19D C20D 56.7(6) . . . . ?
C18 C17 C22 C21 53.5(4) . . . . ?
C18 C19 C20 C21 -56.8(5) . . . . ?
C18B C17B C22B C21B -53.4(4) . . . . ?
C18B C19B C20B C21B 57.0(5) . . . . ?
C18D C17D C22D C21D 53.7(6) . . . . ?
C18D C19D C20D C21D -59.3(6) . . . . ?
C19 C20 C21 C22 56.1(5) . . . . ?
C19B C20B C21B C22B -56.6(5) . . . . ?
C19D C20D C21D C22D 58.9(6) . . . . ?
C20 C21 C22 C17 -54.8(5) . . . . ?
C20B C21B C22B C17B 54.9(5) . . . . ?
C20D C21D C22D C17D -56.6(7) . . . . ?
C22 C17 C18 C19 -53.9(4) . . . . ?
C22B C17B C18B C19B 53.6(4) . . . . ?
C22D C17D C18D C19D -53.0(6) . . . . ?
C23 P2 C3 C2 -114.5(3) . . . . ?
C23 P2 C3 C4 67.1(4) . . . . ?
C23 P2 C17 C18 -172.2(3) . . . . ?
C23 P2 C17 C22 66.2(3) . . . . ?
C23 C24 C25 C26 -55.4(5) . . . . ?
C23B P2B C3B C2B 117.2(3) . . . . ?
C23B P2B C3B C4B -64.5(4) . . . . ?
C23B P2B C17B C18B 172.0(3) . . . . ?
C23B P2B C17B C22B -65.6(3) . . . . ?
C23B C24B C25B C26B 56.2(5) . . . . ?
C23D P2D C3D C2D 125.2(4) . . . . ?
C23D P2D C3D C4D -51.4(5) . . . . ?
C23D P2D C17D C18D 168.9(3) . . . . ?
C23D P2D C17D C22D 37.6(4) . . . . ?
C23D C24D C25D C26D -57.4(5) . . . . ?
C23F P2F C3F C2F 122.9(4) . . . . ?
C23F P2F C3F C4F -53.4(5) . . . . ?
C23F P2F C17F C18F 171.9(6) . . . . ?
C23F P2F C17F C22F 47.2(9) . . . . ?
C23F P2F C17G C18G 9(3) . . . . ?
C23F P2F C17G C22G -173.0(14) . . . . ?
C23F C24F C25F C26F -56.3(5) . . . . ?
C24 C23 C28 C27 -54.8(4) . . . . ?
C24 C25 C26 C27 55.2(5) . . . . ?
C24B C23B C28B C27B 55.2(4) . . . . ?
C24B C25B C26B C27B -55.8(5) . . . . ?
C24D C23D C28D C27D -57.4(5) . . . . ?
C24D C25D C26D C27D 54.6(5) . . . . ?
C24F C23F C28F C27F -56.4(6) . . . . ?
C24F C25F C26F C27F 55.3(6) . . . . ?
C25 C26 C27 C28 -54.8(5) . . . . ?
C25B C26B C27B C28B 55.2(5) . . . . ?
C25D C26D C27D C28D -54.8(6) . . . . ?
C25F C26F C27F C28F -55.6(7) . . . . ?
C26 C27 C28 C23 54.8(5) . . . . ?
C26B C27B C28B C23B -54.7(5) . . . . ?
C26D C27D C28D C23D 56.0(6) . . . . ?
C26F C27F C28F C23F 55.9(7) . . . . ?
C28 C23 C24 C25 55.0(4) . . . . ?
C28B C23B C24B C25B -55.9(4) . . . . ?
C28D C23D C24D C25D 58.8(4) . . . . ?
C28F C23F C24F C25F 57.1(5) . . . . ?
C5B P1B C2B C1B 53.9(8) . . . . ?
C5B P1B C2B C3B -130.8(7) . . . . ?
C5B P1B C11B C12B 70.5(7) . . . . ?
C5B P1B C11B C16B -167.0(7) . . . . ?
C5B C6B C7B C8B 57(3) . . . . ?
C6B C5B C10B C9B 68.4(19) . . . . ?
C6B C7B C8B C9B -78(2) . . . . ?
C7B C8B C9B C10B 98.5(16) . . . . ?
C10B C5B C6B C7B -53(3) . . . . ?
C11D P1D C2D C1D -65.8(5) . . . . ?
C11D P1D C2D C3D 116.1(4) . . . . ?
C11D P1D C5D C6D 176.5(3) . . . . ?
C11D P1D C5D C10D -61.8(4) . . . . ?
C11D C12D C13D C14D 57.7(9) . . . . ?
C12D C11D C16D C15D 57.7(8) . . . . ?
C12D C13D C14D C15D -56.6(10) . . . . ?
C13D C14D C15D C16D 56.0(9) . . . . ?
C14D C15D C16D C11D -56.7(8) . . . . ?
C16D C11D C12D C13D -58.6(8) . . . . ?
C17F P2F C3F C2F -125.7(4) . . . . ?
C17F P2F C3F C4F 58.0(5) . . . . ?
C17F P2F C23F C24F 63.7(5) . . . . ?
C17F P2F C23F C28F -173.5(5) . . . . ?
C17F C18F C19F C20F 50.2(15) . . . . ?
C18F C17F C22F C21F 65.5(11) . . . . ?
C18F C19F C20F C21F -54.8(15) . . . . ?
C19F C20F C21F C22F 62.2(11) . . . . ?
C20F C21F C22F C17F -68.5(11) . . . . ?
C22F C17F C18F C19F -56.7(11) . . . . ?
C5C P1B C2B C1B 61.9(6) . . . . ?
C5C P1B C2B C3B -122.8(5) . . . . ?
C5C P1B C11B C12B 60.1(6) . . . . ?
C5C P1B C11B C16B -177.5(6) . . . . ?
C5C C6C C7C C8C -17(2) . . . . ?
C6C C5C C10C C9C -60(2) . . . . ?
C6C C7C C8C C9C 13(2) . . . . ?
C7C C8C C9C C10C -35(3) . . . . ?
C8C C9C C10C C5C 57(2) . . . . ?
C10C C5C C6C C7C 44(2) . . . . ?
C11E P1D C2D C1D -53.7(6) . . . . ?
C11E P1D C2D C3D 128.2(5) . . . . ?
C11E P1D C5D C6D 157.3(4) . . . . ?
C11E P1D C5D C10D -81.0(4) . . . . ?
C11E C12E C13E C14E 53.5(14) . . . . ?
C12E C11E C16E C15E 59.8(12) . . . . ?
C12E C13E C14E C15E -53.5(15) . . . . ?
C13E C14E C15E C16E 56.5(15) . . . . ?
C14E C15E C16E C11E -59.8(14) . . . . ?
C16E C11E C12E C13E -57.3(12) . . . . ?
C17G P2F C3F C2F -129.5(5) . . . . ?
C17G P2F C3F C4F 54.2(6) . . . . ?
C17G P2F C23F C24F 73.9(9) . . . . ?
C17G P2F C23F C28F -163.3(10) . . . . ?
C17G C18G C19G C20G 40(2) . . . . ?
C18G C17G C22G C21G -16(3) . . . . ?
C18G C19G C20G C21G 10(2) . . . . ?
C19G C20G C21G C22G -62(2) . . . . ?
C20G C21G C22G C17G 67(2) . . . . ?
C22G C17G C18G C19G -35(3) . . . . ?

loop_
_smtbx_masks_void_nr
_smtbx_masks_void_average_x
_smtbx_masks_void_average_y
_smtbx_masks_void_average_z
_smtbx_masks_void_volume
_smtbx_masks_void_count_electrons
_smtbx_masks_void_content
1 0.000 0.000 0.500 338.4 67.9 '1.7 THF'
2 0.500 0.500 0.500 342.9 63.2 '1.6 THF'
